data_7707393
loop_
_publ_author_name
'Long, J\'er\^ome'
'Tolpygin, Aleksei O.'
'Lyubov, Dmitry M.'
'Rad'kova, Natalia Yu'
'Cherkasov, Anton V.'
'Nelyubina, Yulia V.'
'Guari, Yannick'
'Larionova, Joulia'
'Trifonov, Alexander A.'

_publ_section_title
;
 High magnetization reversal barriers in luminescent dysprosium octahedral
 and pentagonal bipyramidal single-molecule magnets based on fluorinated
 alkoxide ligands.
;
_journal_issue 24
_journal_name_full 'Dalton transactions (Cambridge, England : 2003)'
_journal_page_first 8487
_journal_page_last 8496
_journal_paper_doi 10.1039/d1dt01319j
_journal_volume 50
_journal_year 2021
_chemical_formula_moiety 'C44 H40 Dy F18 O7, 2.5(C4 H8 O), C24 H19 B'
_chemical_formula_sum 'C78 H79 B Dy F18 O9.5'
_chemical_formula_weight 1683.72
_space_group_crystal_system monoclinic
_space_group_IT_number 14
_space_group_name_Hall '-P 2ybc'
_space_group_name_H-M_alt 'P 1 21/c 1'
_atom_sites_solution_hydrogens geom
_audit_creation_date 2021-03-19
_audit_creation_method
;
Olex2 1.3
(compiled 2020.06.28 svn.raecde09e for OlexSys, GUI svn.r6132)
;
_audit_update_record
;
2021-03-19 deposited with the CCDC.	2021-05-13 downloaded from the CCDC.
;
_cell_angle_alpha 90
_cell_angle_beta 92.820(2)
_cell_angle_gamma 90
_cell_formula_units_Z 4
_cell_length_a 12.9539(13)
_cell_length_b 24.207(2)
_cell_length_c 23.410(2)
_cell_measurement_reflns_used 2717
_cell_measurement_temperature 120
_cell_measurement_theta_max 30.29
_cell_measurement_theta_min 2.29
_cell_volume 7331.9(11)
_computing_molecular_graphics 'Olex2 1.3 (Dolomanov et al., 2009)'
_computing_publication_material 'Olex2 1.3 (Dolomanov et al., 2009)'
_computing_structure_refinement 'XL  (Sheldrick, 2008)'
_computing_structure_solution 'SHELXT  (Sheldrick, 2015)'
_diffrn_ambient_temperature 120.0
_diffrn_measured_fraction_theta_full 1.000
_diffrn_measured_fraction_theta_max 1.000
_diffrn_measurement_device_type 'Bruker APEX-II CCD'
_diffrn_measurement_method '\f and \w scans'
_diffrn_radiation_monochromator graphite
_diffrn_radiation_type MoK\a
_diffrn_radiation_wavelength 0.71073
_diffrn_reflns_av_R_equivalents 0.1365
_diffrn_reflns_av_unetI/netI 0.1377
_diffrn_reflns_Laue_measured_fraction_full 1.000
_diffrn_reflns_Laue_measured_fraction_max 1.000
_diffrn_reflns_limit_h_max 15
_diffrn_reflns_limit_h_min -15
_diffrn_reflns_limit_k_max 29
_diffrn_reflns_limit_k_min -25
_diffrn_reflns_limit_l_max 28
_diffrn_reflns_limit_l_min -27
_diffrn_reflns_number 47737
_diffrn_reflns_point_group_measured_fraction_full 1.000
_diffrn_reflns_point_group_measured_fraction_max 1.000
_diffrn_reflns_theta_full 25.242
_diffrn_reflns_theta_max 26.000
_diffrn_reflns_theta_min 1.574
_diffrn_source_current 30.0
_diffrn_source_power 1.5
_diffrn_source_voltage 50.0
_diffrn_standards_number 0
_exptl_absorpt_coefficient_mu 1.123
_exptl_absorpt_correction_T_max 0.4330
_exptl_absorpt_correction_T_min 0.3595
_exptl_absorpt_correction_type multi-scan
_exptl_absorpt_process_details
;
SADABS-2008/1 (Bruker,2008) was used for absorption correction.
wR2(int) was 0.0837 before and 0.0666 after correction.
The Ratio of minimum to maximum transmission is 0.8303.
The \l/2 correction factor is 0.0015.
;
_exptl_crystal_colour colourless
_exptl_crystal_colour_primary colourless
_exptl_crystal_density_diffrn 1.525
_exptl_crystal_description plate
_exptl_crystal_F_000 3424
_exptl_crystal_size_max 0.3
_exptl_crystal_size_mid 0.25
_exptl_crystal_size_min 0.05
_refine_diff_density_max 1.419
_refine_diff_density_min -1.383
_refine_diff_density_rms 0.121
_refine_ls_extinction_coef 0.00048(9)
_refine_ls_extinction_expression Fc^*^=kFc[1+0.001xFc^2^\l^3^/sin(2\q)]^-1/4^
_refine_ls_extinction_method SHELXL
_refine_ls_goodness_of_fit_ref 1.010
_refine_ls_hydrogen_treatment constr
_refine_ls_matrix_type full
_refine_ls_number_parameters 1049
_refine_ls_number_reflns 14392
_refine_ls_number_restraints 257
_refine_ls_restrained_S_all 1.015
_refine_ls_R_factor_all 0.1327
_refine_ls_R_factor_gt 0.0611
_refine_ls_shift/su_max 0.001
_refine_ls_shift/su_mean 0.000
_refine_ls_structure_factor_coef Fsqd
_refine_ls_weighting_details 'w=1/[\s^2^(Fo^2^)+(0.0573P)^2^] where P=(Fo^2^+2Fc^2^)/3'
_refine_ls_weighting_scheme calc
_refine_ls_wR_factor_gt 0.1226
_refine_ls_wR_factor_ref 0.1574
_reflns_Friedel_coverage 0.000
_reflns_number_gt 7855
_reflns_number_total 14392
_reflns_threshold_expression 'I > 2\s(I)'
_cod_data_source_file d1dt01319j2.cif
_cod_data_source_block 2
_cod_depositor_comments 'Adding full bibliography for 7707391--7707393.cif.'
_cod_original_cell_volume 7331.8(12)
_cod_original_formula_sum 'C78 H79 B Dy F18 O9.50'
_cod_database_code 7707393
_shelxl_version_number 2014/6
_shelx_space_group_comment
;
The symmetry employed for this shelxl refinement is uniquely defined
by the following loop, which should always be used as a source of
symmetry information in preference to the above space-group names.
They are only intended as comments.
;
_shelx_estimated_absorpt_t_max 0.946
_shelx_estimated_absorpt_t_min 0.729
_olex2_refinement_description
;
1. Fixed Uiso
 At 1.2 times of:
  All C(H) groups, All C(H,H) groups, All C(H,H,H,H) groups
2. Restrained distances
 C53-C54_$1
 2.4 with sigma of 0.02
 C11S-C9S
 2.2 with sigma of 0.02
 C27S-C25S
 2.2 with sigma of 0.02
 C26S-C25S
 1.4 with sigma of 0.02
 C25S-C28S
 2.2 with sigma of 0.02
3. Uiso/Uaniso restraints and constraints
Uanis(C5S) \\sim Ueq, Uanis(C5S') \\sim Ueq: with sigma of 0.01 and sigma for
terminal atoms of 0.02
Uanis(C4S) \\sim Ueq, Uanis(C4S') \\sim Ueq, Uanis(C2S) \\sim Ueq, Uanis(C2S')
\\sim Ueq, Uanis(C1S') \\sim Ueq, Uanis(C1S) \\sim Ueq: with sigma of 0.01 and
sigma for terminal atoms of 0.02
Uanis(C3S') \\sim Ueq, Uanis(C3S) \\sim Ueq: with sigma of 0.01 and sigma for
terminal atoms of 0.02
Uanis(C26X) \\sim Ueq, Uanis(C28X) \\sim Ueq, Uanis(C25X) \\sim Ueq,
Uanis(C27X) \\sim Ueq, Uanis(O6X) \\sim Ueq: with sigma of 0.01 and sigma for
terminal atoms of 0.02
Uanis(C15S) \\sim Ueq: with sigma of 0.01 and sigma for terminal atoms of 0.02
Uanis(C14S) \\sim Ueq: with sigma of 0.01 and sigma for terminal atoms of 0.02
Uanis(C6S) \\sim Ueq, Uanis(C6S') \\sim Ueq: with sigma of 0.01 and sigma for
terminal atoms of 0.02
Uanis(C12S) \\sim Ueq: with sigma of 0.01 and sigma for terminal atoms of 0.02
Uanis(C16S) \\sim Ueq, Uanis(C16X) \\sim Ueq: with sigma of 0.01 and sigma for
terminal atoms of 0.02
Uanis(C18X) \\sim Ueq, Uanis(C18S) \\sim Ueq: with sigma of 0.01 and sigma for
terminal atoms of 0.02
Uanis(C20X) \\sim Ueq, Uanis(C20S) \\sim Ueq: with sigma of 0.01 and sigma for
terminal atoms of 0.02
Uanis(C19S) \\sim Ueq, Uanis(C19X) \\sim Ueq: with sigma of 0.01 and sigma for
terminal atoms of 0.02
Uanis(C9S') \\sim Ueq, Uanis(C9S) \\sim Ueq: with sigma of 0.01 and sigma for
terminal atoms of 0.02
Uanis(C11S) \\sim Ueq, Uanis(C11X) \\sim Ueq: with sigma of 0.01 and sigma for
terminal atoms of 0.02
Uanis(C10X) \\sim Ueq, Uanis(C10S) \\sim Ueq: with sigma of 0.01 and sigma for
terminal atoms of 0.02
Uanis(C17X) \\sim Ueq, Uanis(C17S) \\sim Ueq: with sigma of 0.01 and sigma for
terminal atoms of 0.02
Uanis(C22) \\sim Ueq: with sigma of 0.01 and sigma for terminal atoms of 0.02
Uanis(C13S) \\sim Ueq: with sigma of 0.005 and sigma for terminal atoms of 0.01
Uanis(C40) \\sim Ueq, Uanis(C39) \\sim Ueq: with sigma of 0.01 and sigma for
terminal atoms of 0.02
Uanis(C14X) \\sim Ueq, Uanis(C15X) \\sim Ueq: with sigma of 0.01 and sigma for
terminal atoms of 0.02
Uanis(C6S) = Uanis(C6S')
Uanis(C5S) = Uanis(C5S')
Uanis(C1S') = Uanis(C1S)
Uanis(C2S) = Uanis(C2S')
Uanis(C4S) = Uanis(C4S')
Uanis(C3S) = Uanis(C3S')
Uanis(C15X) = Uanis(C15S)
Uanis(C14X) = Uanis(C14S)
Uanis(C13S) = Uanis(C13X)
Uanis(C16S) = Uanis(C16X)
Uanis(C18S) = Uanis(C18X)
Uanis(C17S) = Uanis(C17X)
Uanis(C19S) = Uanis(C19X)
Uanis(C20S) = Uanis(C20X)
Uanis(C11X) = Uanis(C11S)
Uanis(C12X) = Uanis(C12S)
Uanis(C10X) = Uanis(C10S)
Uanis(C9S') = Uanis(C9S)
Uanis(O6X) = Uanis(O6S')
Uanis(C25X) = Uanis(C25S)
Uanis(C26S) = Uanis(C26X)
Uanis(C27X) = Uanis(C27S)
Uanis(C28S) = Uanis(C28X)
4. Others
 Sof(H7SC)=Sof(H7SD)=Sof(C5S')=Sof(H5SC)=Sof(H5SD)=Sof(C6S')=Sof(H6SC)=
 Sof(H6SD)=1-FVAR(1)
 Sof(H7SA)=Sof(H7SB)=Sof(C5S)=Sof(H5SA)=Sof(H5SB)=Sof(C6S)=Sof(H6SA)=Sof(H6SB)=
 FVAR(1)
 Sof(C1S')=Sof(H1SA)=Sof(H1SB)=Sof(C2S')=Sof(H2SA)=Sof(H2SB)=Sof(C3S')=
 Sof(H3SA)=Sof(H3SB)=Sof(C4S')=Sof(H4SA)=Sof(H4SB)=1-FVAR(2)
 Sof(C1S)=Sof(H1SC)=Sof(H1SD)=Sof(C2S)=Sof(H2SC)=Sof(H2SD)=Sof(C3S)=Sof(H3SC)=
 Sof(H3SD)=Sof(C4S)=Sof(H4SC)=Sof(H4SD)=FVAR(2)
 Sof(C13X)=Sof(H13C)=Sof(H13D)=Sof(C14X)=Sof(H14C)=Sof(H14D)=Sof(C15X)=
 Sof(H15C)=Sof(H15D)=Sof(C16X)=Sof(H16C)=Sof(H16D)=1-FVAR(3)
 Sof(C13S)=Sof(H13A)=Sof(H13B)=Sof(C14S)=Sof(H14A)=Sof(H14B)=Sof(C15S)=
 Sof(H15A)=Sof(H15B)=Sof(C16S)=Sof(H16A)=Sof(H16B)=FVAR(3)
 Sof(C17X)=Sof(H17C)=Sof(H17D)=Sof(C18X)=Sof(H18C)=Sof(H18D)=Sof(C19X)=
 Sof(H19C)=Sof(H19D)=Sof(C20X)=Sof(H20C)=Sof(H20D)=1-FVAR(4)
 Sof(C17S)=Sof(H17A)=Sof(H17B)=Sof(C18S)=Sof(H18A)=Sof(H18B)=Sof(C19S)=
 Sof(H19A)=Sof(H19B)=Sof(C20S)=Sof(H20A)=Sof(H20B)=FVAR(4)
 Sof(C9S')=Sof(H9SC)=Sof(H9SD)=Sof(C10X)=Sof(H10C)=Sof(H10D)=Sof(C11X)=
 Sof(H11C)=Sof(H11D)=Sof(C12X)=Sof(H12C)=Sof(H12D)=1-FVAR(5)
 Sof(C9S)=Sof(H9SA)=Sof(H9SB)=Sof(C10S)=Sof(H10A)=Sof(H10B)=Sof(C11S)=
 Sof(H11A)=Sof(H11B)=Sof(C12S)=Sof(H12A)=Sof(H12B)=FVAR(5)
 Sof(O6S')=Sof(C25S)=Sof(H25C)=Sof(H25D)=Sof(C26S)=Sof(H26C)=Sof(H26D)=
 Sof(C27S)=Sof(H27C)=Sof(H27D)=Sof(C28S)=Sof(H28C)=Sof(H28D)=1-FVAR(6)
 Sof(O6X)=Sof(C25X)=Sof(H25A)=Sof(H25B)=Sof(C26X)=Sof(H26A)=Sof(H26B)=
 Sof(C27X)=Sof(H27A)=Sof(H27B)=Sof(C28X)=Sof(H28A)=Sof(H28B)=FVAR(6)
 Fixed Sof: O7S(0.5)
5.a Secondary CH2 refined with riding coordinates:
 C7S(H7SA,H7SB), C7S(H7SC,H7SD), C8S(H8SA,H8SB), C1S'(H1SA,H1SB), C2S'(H2SA,
 H2SB), C3S'(H3SA,H3SB), C4S'(H4SA,H4SB), C5S(H5SA,H5SB), C6S(H6SA,H6SB),
 C9S(H9SA,H9SB), C10S(H10A,H10B), C11S(H11A,H11B), C12S(H12A,H12B), C13S(H13A,
 H13B), C14S(H14A,H14B), C15S(H15A,H15B), C16S(H16A,H16B), C17S(H17A,H17B),
 C18S(H18A,H18B), C19S(H19A,H19B), C20S(H20A,H20B), C1S(H1SC,H1SD), C2S(H2SC,
 H2SD), C3S(H3SC,H3SD), C4S(H4SC,H4SD), C5S'(H5SC,H5SD), C6S'(H6SC,H6SD),
 C9S'(H9SC,H9SD), C10X(H10C,H10D), C11X(H11C,H11D), C12X(H12C,H12D), C13X(H13C,
 H13D), C14X(H14C,H14D), C15X(H15C,H15D), C16X(H16C,H16D), C17X(H17C,H17D),
 C18X(H18C,H18D), C19X(H19C,H19D), C20X(H20C,H20D), C21S(H21A,H21B), C22S(H22A,
 H22B), C23S(H23A,H23B), C24S(H24A,H24B), C25X(H25A,H25B), C26X(H26A,H26B),
 C27X(H27A,H27B), C28X(H28A,H28B), C53(H53A,H53B), C54(H54A,H54B), C25S(H25C,
 H25D), C26S(H26C,H26D), C27S(H27C,H27D), C28S(H28C,H28D)
5.b Aromatic/amide H refined with riding coordinates:
 C26(H26), C27(H27), C28(H28), C29(H29), C30(H30), C32(H32), C33(H33),
 C34(H34), C35(H35), C36(H36), C38(H38), C39(H39), C40(H40), C41(H41), C42(H42),
  C44(H44), C45(H45), C46(H46), C47(H47)
;
_olex2_submission_special_instructions 'No special instructions were received'

loop_
_space_group_symop_operation_xyz
'x, y, z'
'-x, y+1/2, -z+1/2'
'-x, -y, -z'
'x, -y-1/2, z-1/2'

loop_
_atom_site_label
_atom_site_type_symbol
_atom_site_fract_x
_atom_site_fract_y
_atom_site_fract_z
_atom_site_U_iso_or_equiv
_atom_site_adp_type
_atom_site_occupancy
_atom_site_site_symmetry_order
_atom_site_calc_flag
_atom_site_refinement_flags_posn
_atom_site_refinement_flags_adp
_atom_site_refinement_flags_occupancy
_atom_site_disorder_assembly
_atom_site_disorder_group
Dy1 Dy 0.77008(3) 0.36862(2) 0.27544(2) 0.03035(12) Uani 1 1 d . . . . .
F1 F 0.6160(3) 0.40694(16) 0.11343(16) 0.0413(11) Uani 1 1 d . . . . .
F2 F 0.5380(3) 0.48959(16) 0.05065(15) 0.0383(10) Uani 1 1 d . . . . .
F3 F 0.5285(3) 0.60117(16) 0.21562(17) 0.0417(11) Uani 1 1 d . . . . .
F4 F 0.6070(4) 0.51820(16) 0.27878(16) 0.0421(11) Uani 1 1 d . . . . .
F5 F 0.3445(3) 0.53842(18) 0.06072(18) 0.0471(11) Uani 1 1 d . . . . .
F6 F 0.2627(4) 0.6207(2) -0.00360(19) 0.0631(15) Uani 1 1 d . . . . .
F7 F 0.3534(4) 0.7214(2) -0.0015(2) 0.0749(17) Uani 1 1 d . . . . .
F8 F 0.5285(4) 0.73947(19) 0.0653(2) 0.0699(16) Uani 1 1 d . . . . .
F9 F 0.6142(4) 0.65651(17) 0.12708(18) 0.0467(11) Uani 1 1 d . . . . .
F10 F 1.0612(4) 0.31907(18) 0.3027(2) 0.0569(13) Uani 1 1 d . . . . .
F11 F 1.2060(4) 0.26174(17) 0.3630(2) 0.0515(12) Uani 1 1 d . . . . .
F12 F 0.9460(4) 0.16668(18) 0.45658(18) 0.0493(12) Uani 1 1 d . . . . .
F13 F 0.8015(3) 0.22491(17) 0.39803(17) 0.0434(11) Uani 1 1 d . . . . .
F14 F 1.2226(4) 0.2647(2) 0.4918(2) 0.0685(15) Uani 1 1 d . . . . .
F15 F 1.3746(5) 0.2099(3) 0.5504(2) 0.092(2) Uani 1 1 d . . . . .
F16 F 1.3976(4) 0.0998(3) 0.5360(3) 0.093(2) Uani 1 1 d . . . . .
F17 F 1.2646(4) 0.0436(2) 0.4641(3) 0.0829(19) Uani 1 1 d . . . . .
F18 F 1.1126(4) 0.09812(18) 0.4051(2) 0.0582(14) Uani 1 1 d . . . . .
O1 O 0.6590(4) 0.42021(18) 0.22893(19) 0.0319(12) Uani 1 1 d . . . . .
O1S O 0.8842(4) 0.43633(19) 0.2356(2) 0.0377(13) Uani 1 1 d . . . . .
O2 O 0.8572(4) 0.30494(18) 0.32168(19) 0.0366(13) Uani 1 1 d . . . . .
O2S O 0.8392(5) 0.4225(2) 0.3534(2) 0.0534(16) Uani 1 1 d . . . . .
O3S O 0.6407(4) 0.3706(2) 0.3453(2) 0.0468(14) Uani 1 1 d . . . . .
O4S O 0.6577(4) 0.29430(19) 0.2482(2) 0.0409(13) Uani 1 1 d . . . . .
O5S O 0.8457(4) 0.32673(19) 0.1944(2) 0.0430(14) Uani 1 1 d . . . . .
C1 C 0.6162(6) 0.4591(3) 0.1985(3) 0.0286(16) Uani 1 1 d . . . . .
C2 C 0.5943(5) 0.4551(3) 0.1398(3) 0.0291(16) Uani 1 1 d . . . . .
C3 C 0.5524(5) 0.4974(3) 0.1070(3) 0.0265(16) Uani 1 1 d . . . . .
C4 C 0.5283(5) 0.5485(3) 0.1304(3) 0.0280(16) Uani 1 1 d . . . . .
C5 C 0.5508(6) 0.5532(3) 0.1894(3) 0.0301(17) Uani 1 1 d . . . . .
C6 C 0.5900(6) 0.5108(3) 0.2218(3) 0.0355(18) Uani 1 1 d . . . . .
C7 C 0.4827(6) 0.5942(3) 0.0957(3) 0.0297(17) Uani 1 1 d . . . . .
C7S C 0.9363(7) 0.4635(4) 0.4290(4) 0.062(3) Uani 1 1 d . . . . .
H7SA H 0.9962 0.4857 0.4178 0.074 Uiso 0.510(13) 1 calc R U P A 1
H7SB H 0.9448 0.4544 0.4702 0.074 Uiso 0.510(13) 1 calc R U P A 1
H7SC H 1.0098 0.4745 0.4344 0.074 Uiso 0.490(13) 1 calc R U P A 2
H7SD H 0.9069 0.4585 0.4669 0.074 Uiso 0.490(13) 1 calc R U P A 2
C8 C 0.3931(6) 0.5876(3) 0.0614(3) 0.0371(19) Uani 1 1 d . . . . .
C8S C 0.9246(8) 0.4137(4) 0.3943(4) 0.068(3) Uani 1 1 d . . . . .
H8SA H 0.9887 0.4064 0.3742 0.081 Uiso 1 1 calc R U . B 2
H8SB H 0.9106 0.3815 0.4188 0.081 Uiso 1 1 calc R U . B 2
C9 C 0.3496(6) 0.6287(4) 0.0285(3) 0.046(2) Uani 1 1 d . . . . .
C10 C 0.3945(7) 0.6803(4) 0.0303(4) 0.052(2) Uani 1 1 d . . . . .
C11 C 0.4820(7) 0.6895(3) 0.0641(4) 0.047(2) Uani 1 1 d . . . . .
C12 C 0.5260(6) 0.6464(3) 0.0959(3) 0.0346(18) Uani 1 1 d . . . . .
C13 C 0.9258(6) 0.2754(3) 0.3499(3) 0.0321(17) Uani 1 1 d . . . . .
C14 C 1.0307(6) 0.2818(3) 0.3419(3) 0.0374(19) Uani 1 1 d . . . . .
C15 C 1.1058(6) 0.2518(3) 0.3728(3) 0.0368(18) Uani 1 1 d . . . . .
C16 C 1.0809(6) 0.2130(3) 0.4125(3) 0.0333(18) Uani 1 1 d . . . . .
C17 C 0.9773(6) 0.2048(3) 0.4188(3) 0.0341(18) Uani 1 1 d . . . . .
C18 C 0.9018(6) 0.2346(3) 0.3886(3) 0.0317(17) Uani 1 1 d . . . . .
C19 C 1.1612(6) 0.1827(3) 0.4470(3) 0.0388(19) Uani 1 1 d . . . . .
C20 C 1.2297(7) 0.2099(4) 0.4846(3) 0.049(2) Uani 1 1 d . . . . .
C21 C 1.3086(7) 0.1820(4) 0.5150(4) 0.062(3) Uani 1 1 d . . . . .
C22 C 1.3195(7) 0.1263(4) 0.5076(4) 0.063(3) Uani 1 1 d . U . . .
C23 C 1.2530(7) 0.0979(3) 0.4715(4) 0.052(2) Uani 1 1 d . . . . .
C24 C 1.1751(6) 0.1266(3) 0.4423(3) 0.0420(19) Uani 1 1 d . . . . .
C1S' C 0.8558(19) 0.4928(9) 0.2309(11) 0.035(3) Uani 0.361(10) 1 d . U P C 1
H1SA H 0.8136 0.5039 0.2631 0.042 Uiso 0.361(10) 1 calc R U P C 1
H1SB H 0.8158 0.4998 0.1945 0.042 Uiso 0.361(10) 1 calc R U P C 1
C2S' C 0.956(2) 0.5236(10) 0.2327(13) 0.056(4) Uani 0.361(10) 1 d . U P C 1
H2SA H 0.9647 0.5407 0.1948 0.067 Uiso 0.361(10) 1 calc R U P C 1
H2SB H 0.9527 0.5537 0.2611 0.067 Uiso 0.361(10) 1 calc R U P C 1
C3S' C 1.026(2) 0.4970(12) 0.2440(14) 0.065(4) Uani 0.361(10) 1 d . U P C 1
H3SA H 1.0645 0.5125 0.2779 0.078 Uiso 0.361(10) 1 calc R U P C 1
H3SB H 1.0728 0.4967 0.2118 0.078 Uiso 0.361(10) 1 calc R U P C 1
C4S' C 0.993(3) 0.4399(13) 0.2564(12) 0.041(4) Uani 0.361(10) 1 d . U P C 1
H4SA H 1.0353 0.4128 0.2363 0.050 Uiso 0.361(10) 1 calc R U P C 1
H4SB H 0.9994 0.4324 0.2980 0.050 Uiso 0.361(10) 1 calc R U P C 1
C5S C 0.7785(15) 0.4702(7) 0.3771(8) 0.048(3) Uani 0.510(13) 1 d . U P A 1
H5SA H 0.7588 0.4964 0.3460 0.058 Uiso 0.510(13) 1 calc R U P A 1
H5SB H 0.7144 0.4562 0.3933 0.058 Uiso 0.510(13) 1 calc R U P A 1
C6S C 0.8327(17) 0.4945(8) 0.4152(9) 0.055(4) Uani 0.510(13) 1 d . U P A 1
H6SA H 0.7935 0.4971 0.4504 0.065 Uiso 0.510(13) 1 calc R U P A 1
H6SB H 0.8477 0.5325 0.4024 0.065 Uiso 0.510(13) 1 calc R U P A 1
C9S C 0.553(4) 0.416(2) 0.3519(19) 0.057(3) Uani 0.206(16) 1 d D U P D 1
H9SA H 0.5801 0.4534 0.3434 0.068 Uiso 0.206(16) 1 calc R U P D 1
H9SB H 0.4928 0.4084 0.3257 0.068 Uiso 0.206(16) 1 calc R U P D 1
C10S C 0.529(4) 0.413(2) 0.405(2) 0.061(3) Uani 0.206(16) 1 d . U P D 1
H10A H 0.5228 0.4507 0.4202 0.073 Uiso 0.206(16) 1 calc R U P D 1
H10B H 0.4598 0.3954 0.4059 0.073 Uiso 0.206(16) 1 calc R U P D 1
C11S C 0.592(5) 0.386(2) 0.438(2) 0.055(4) Uani 0.206(16) 1 d D U P D 1
H11A H 0.5558 0.3715 0.4716 0.067 Uiso 0.206(16) 1 calc R U P D 1
H11B H 0.6497 0.4095 0.4519 0.067 Uiso 0.206(16) 1 calc R U P D 1
C12S C 0.637(6) 0.330(3) 0.397(3) 0.054(4) Uani 0.206(16) 1 d . U P D 1
H12A H 0.7059 0.3157 0.4100 0.065 Uiso 0.206(16) 1 calc R U P D 1
H12B H 0.5869 0.2994 0.3906 0.065 Uiso 0.206(16) 1 calc R U P D 1
C13S C 0.542(3) 0.3012(17) 0.2408(19) 0.055(3) Uani 0.216(9) 1 d . U P E 1
H13A H 0.5172 0.2984 0.2003 0.066 Uiso 0.216(9) 1 calc R U P E 1
H13B H 0.5181 0.3361 0.2576 0.066 Uiso 0.216(9) 1 calc R U P E 1
C14S C 0.513(4) 0.2493(19) 0.277(2) 0.061(3) Uani 0.216(9) 1 d . U P E 1
H14A H 0.5057 0.2587 0.3175 0.074 Uiso 0.216(9) 1 calc R U P E 1
H14B H 0.4481 0.2319 0.2613 0.074 Uiso 0.216(9) 1 calc R U P E 1
C15S C 0.605(5) 0.213(2) 0.269(3) 0.079(4) Uani 0.216(9) 1 d . U P E 1
H15A H 0.6266 0.1967 0.3063 0.095 Uiso 0.216(9) 1 calc R U P E 1
H15B H 0.5828 0.1818 0.2433 0.095 Uiso 0.216(9) 1 calc R U P E 1
C16S C 0.689(4) 0.2377(17) 0.246(2) 0.061(4) Uani 0.216(9) 1 d . U P E 1
H16A H 0.6991 0.2253 0.2068 0.073 Uiso 0.216(9) 1 calc R U P E 1
H16B H 0.7527 0.2310 0.2704 0.073 Uiso 0.216(9) 1 calc R U P E 1
C17S C 0.8654(15) 0.3527(6) 0.1371(7) 0.045(3) Uani 0.623(19) 1 d . U P F 1
H17A H 0.7993 0.3645 0.1179 0.055 Uiso 0.623(19) 1 calc R U P F 1
H17B H 0.9102 0.3856 0.1426 0.055 Uiso 0.623(19) 1 calc R U P F 1
C18S C 0.9142(15) 0.3131(7) 0.1034(8) 0.052(4) Uani 0.623(19) 1 d . U P F 1
H18A H 0.9743 0.3298 0.0853 0.063 Uiso 0.623(19) 1 calc R U P F 1
H18B H 0.8654 0.2993 0.0728 0.063 Uiso 0.623(19) 1 calc R U P F 1
C19S C 0.9484(16) 0.2673(11) 0.1418(12) 0.043(4) Uani 0.623(19) 1 d . U P F 1
H19A H 1.0194 0.2738 0.1581 0.052 Uiso 0.623(19) 1 calc R U P F 1
H19B H 0.9464 0.2316 0.1212 0.052 Uiso 0.623(19) 1 calc R U P F 1
C20S C 0.8692(15) 0.2685(6) 0.1889(7) 0.045(4) Uani 0.623(19) 1 d . U P F 1
H20A H 0.8064 0.2471 0.1772 0.055 Uiso 0.623(19) 1 calc R U P F 1
H20B H 0.8993 0.2533 0.2253 0.055 Uiso 0.623(19) 1 calc R U P F 1
C1S C 0.8615(10) 0.4865(5) 0.1994(6) 0.035(3) Uani 0.639(10) 1 d . U P C 2
H1SC H 0.8275 0.4756 0.1623 0.042 Uiso 0.639(10) 1 calc R U P C 2
H1SD H 0.8147 0.5118 0.2191 0.042 Uiso 0.639(10) 1 calc R U P C 2
C2S C 0.9600(11) 0.5143(6) 0.1901(7) 0.056(4) Uani 0.639(10) 1 d . U P C 2
H2SC H 0.9669 0.5218 0.1489 0.067 Uiso 0.639(10) 1 calc R U P C 2
H2SD H 0.9642 0.5498 0.2110 0.067 Uiso 0.639(10) 1 calc R U P C 2
C3S C 1.0322(13) 0.4811(7) 0.2090(8) 0.065(4) Uani 0.639(10) 1 d . U P C 2
H3SC H 1.0760 0.5008 0.2382 0.078 Uiso 0.639(10) 1 calc R U P C 2
H3SD H 1.0763 0.4718 0.1770 0.078 Uiso 0.639(10) 1 calc R U P C 2
C4S C 0.9966(13) 0.4298(7) 0.2340(6) 0.041(4) Uani 0.639(10) 1 d . U P C 2
H4SC H 1.0282 0.4245 0.2729 0.050 Uiso 0.639(10) 1 calc R U P C 2
H4SD H 1.0141 0.3977 0.2101 0.050 Uiso 0.639(10) 1 calc R U P C 2
C5S' C 0.8281(16) 0.4827(7) 0.3510(8) 0.048(3) Uani 0.490(13) 1 d . U P A 2
H5SC H 0.8559 0.4965 0.3151 0.058 Uiso 0.490(13) 1 calc R U P A 2
H5SD H 0.7538 0.4924 0.3506 0.058 Uiso 0.490(13) 1 calc R U P A 2
C6S' C 0.8742(18) 0.5057(8) 0.3924(9) 0.055(4) Uani 0.490(13) 1 d . U P A 2
H6SC H 0.8233 0.5243 0.4162 0.065 Uiso 0.490(13) 1 calc R U P A 2
H6SD H 0.9215 0.5343 0.3784 0.065 Uiso 0.490(13) 1 calc R U P A 2
C9S' C 0.5362(10) 0.3917(6) 0.3386(5) 0.057(3) Uani 0.794(16) 1 d . U P D 2
H9SC H 0.4987 0.3735 0.3059 0.068 Uiso 0.794(16) 1 calc R U P D 2
H9SD H 0.5369 0.4320 0.3316 0.068 Uiso 0.794(16) 1 calc R U P D 2
C10X C 0.4844(10) 0.3791(6) 0.3935(5) 0.061(3) Uani 0.794(16) 1 d . U P D 2
H10C H 0.4427 0.4110 0.4053 0.073 Uiso 0.794(16) 1 calc R U P D 2
H10D H 0.4384 0.3466 0.3885 0.073 Uiso 0.794(16) 1 calc R U P D 2
C11X C 0.5674(11) 0.3678(6) 0.4359(5) 0.055(4) Uani 0.794(16) 1 d . U P D 2
H11C H 0.5472 0.3382 0.4622 0.067 Uiso 0.794(16) 1 calc R U P D 2
H11D H 0.5846 0.4014 0.4585 0.067 Uiso 0.794(16) 1 calc R U P D 2
C12X C 0.6572(13) 0.3502(6) 0.4031(7) 0.054(4) Uani 0.794(16) 1 d . . P D 2
H12C H 0.7220 0.3656 0.4207 0.065 Uiso 0.794(16) 1 calc R U P D 2
H12D H 0.6626 0.3094 0.4030 0.065 Uiso 0.794(16) 1 calc R U P D 2
C13X C 0.5822(9) 0.2936(5) 0.2002(5) 0.055(3) Uani 0.784(9) 1 d . . P E 2
H13C H 0.6113 0.2762 0.1663 0.066 Uiso 0.784(9) 1 calc R U P E 2
H13D H 0.5596 0.3316 0.1900 0.066 Uiso 0.784(9) 1 calc R U P E 2
C14X C 0.4912(9) 0.2593(5) 0.2215(5) 0.061(3) Uani 0.784(9) 1 d . U P E 2
H14C H 0.4433 0.2826 0.2427 0.074 Uiso 0.784(9) 1 calc R U P E 2
H14D H 0.4523 0.2411 0.1892 0.074 Uiso 0.784(9) 1 calc R U P E 2
C15X C 0.5410(13) 0.2203(7) 0.2575(7) 0.079(4) Uani 0.784(9) 1 d . U P E 2
H15C H 0.5519 0.1856 0.2363 0.095 Uiso 0.784(9) 1 calc R U P E 2
H15D H 0.4978 0.2120 0.2902 0.095 Uiso 0.784(9) 1 calc R U P E 2
C16X C 0.6435(11) 0.2438(5) 0.2790(6) 0.061(4) Uani 0.784(9) 1 d . U P E 2
H16C H 0.6431 0.2510 0.3206 0.073 Uiso 0.784(9) 1 calc R U P E 2
H16D H 0.7000 0.2175 0.2718 0.073 Uiso 0.784(9) 1 calc R U P E 2
C17X C 0.817(2) 0.3400(11) 0.1375(11) 0.045(3) Uani 0.377(19) 1 d . U P F 2
H17C H 0.7407 0.3368 0.1310 0.055 Uiso 0.377(19) 1 calc R U P F 2
H17D H 0.8373 0.3784 0.1289 0.055 Uiso 0.377(19) 1 calc R U P F 2
C18X C 0.867(3) 0.3029(13) 0.1029(13) 0.052(4) Uani 0.377(19) 1 d . U P F 2
H18C H 0.9171 0.3227 0.0800 0.063 Uiso 0.377(19) 1 calc R U P F 2
H18D H 0.8156 0.2846 0.0762 0.063 Uiso 0.377(19) 1 calc R U P F 2
C19X C 0.921(3) 0.2604(19) 0.140(2) 0.043(4) Uani 0.377(19) 1 d . U P F 2
H19C H 0.8871 0.2240 0.1355 0.052 Uiso 0.377(19) 1 calc R U P F 2
H19D H 0.9941 0.2567 0.1301 0.052 Uiso 0.377(19) 1 calc R U P F 2
C20X C 0.916(3) 0.2786(11) 0.1972(12) 0.045(4) Uani 0.377(19) 1 d . U P F 2
H20C H 0.9858 0.2895 0.2129 0.055 Uiso 0.377(19) 1 calc R U P F 2
H20D H 0.8891 0.2491 0.2216 0.055 Uiso 0.377(19) 1 calc R U P F 2
O6S O 0.7784(7) 0.6066(3) 0.2647(3) 0.099(3) Uani 1 1 d . . . . .
C21S C 0.8115(10) 0.6522(5) 0.2343(5) 0.090(4) Uani 1 1 d . . . . .
H21A H 0.7590 0.6618 0.2038 0.109 Uiso 1 1 calc R U . . .
H21B H 0.8768 0.6432 0.2161 0.109 Uiso 1 1 calc R U . . .
C22S C 0.8271(13) 0.6972(5) 0.2714(5) 0.134(6) Uani 1 1 d . . . . .
H22A H 0.7920 0.7304 0.2552 0.161 Uiso 1 1 calc R U . . .
H22B H 0.9019 0.7053 0.2769 0.161 Uiso 1 1 calc R U . . .
C23S C 0.7836(8) 0.6822(4) 0.3267(4) 0.075(3) Uani 1 1 d . . . . .
H23A H 0.7308 0.7093 0.3377 0.090 Uiso 1 1 calc R U . . .
H23B H 0.8385 0.6800 0.3576 0.090 Uiso 1 1 calc R U . . .
C24S C 0.7367(11) 0.6270(4) 0.3146(4) 0.096(4) Uani 1 1 d . . . . .
H24A H 0.7526 0.6016 0.3470 0.115 Uiso 1 1 calc R U . . .
H24B H 0.6606 0.6304 0.3092 0.115 Uiso 1 1 calc R U . . .
C25 C 0.6241(7) 0.0931(3) 0.1044(3) 0.044(2) Uani 1 1 d . . . . .
C26 C 0.5548(7) 0.0561(4) 0.0782(3) 0.048(2) Uani 1 1 d . . . . .
H26 H 0.5768 0.0192 0.0723 0.058 Uiso 1 1 calc R U . . .
C27 C 0.4537(7) 0.0710(4) 0.0600(4) 0.060(3) Uani 1 1 d . . . . .
H27 H 0.4083 0.0442 0.0429 0.072 Uiso 1 1 calc R U . . .
C28 C 0.4206(7) 0.1250(5) 0.0671(4) 0.066(3) Uani 1 1 d . . . . .
H28 H 0.3535 0.1360 0.0533 0.079 Uiso 1 1 calc R U . . .
C29 C 0.4851(9) 0.1620(5) 0.0939(4) 0.071(3) Uani 1 1 d . . . . .
H29 H 0.4621 0.1987 0.1000 0.085 Uiso 1 1 calc R U . . .
C30 C 0.5851(8) 0.1466(4) 0.1126(4) 0.059(3) Uani 1 1 d . . . . .
H30 H 0.6283 0.1732 0.1315 0.070 Uiso 1 1 calc R U . . .
C31 C 0.8234(7) 0.1143(3) 0.0830(3) 0.043(2) Uani 1 1 d . . . . .
C32 C 0.9300(7) 0.1032(3) 0.0862(4) 0.053(2) Uani 1 1 d . . . . .
H32 H 0.9549 0.0748 0.1112 0.064 Uiso 1 1 calc R U . . .
C33 C 1.0002(7) 0.1317(4) 0.0548(4) 0.057(2) Uani 1 1 d . . . . .
H33 H 1.0715 0.1224 0.0582 0.068 Uiso 1 1 calc R U . . .
C34 C 0.9666(8) 0.1738(4) 0.0184(4) 0.059(3) Uani 1 1 d . . . . .
H34 H 1.0143 0.1940 -0.0031 0.070 Uiso 1 1 calc R U . . .
C35 C 0.8640(8) 0.1856(4) 0.0139(3) 0.058(3) Uani 1 1 d . . . . .
H35 H 0.8393 0.2142 -0.0110 0.069 Uiso 1 1 calc R U . . .
C36 C 0.7955(7) 0.1563(4) 0.0456(3) 0.050(2) Uani 1 1 d . . . . .
H36 H 0.7243 0.1657 0.0413 0.060 Uiso 1 1 calc R U . . .
C37 C 0.7666(6) 0.0940(3) 0.1912(3) 0.041(2) Uani 1 1 d . . . . .
C38 C 0.8501(6) 0.1240(3) 0.2146(3) 0.043(2) Uani 1 1 d . . . . .
H38 H 0.8973 0.1392 0.1891 0.051 Uiso 1 1 calc R U . . .
C39 C 0.8689(6) 0.1332(3) 0.2722(3) 0.0416(19) Uani 1 1 d . U . . .
H39 H 0.9267 0.1547 0.2851 0.050 Uiso 1 1 calc R U . . .
C40 C 0.8050(7) 0.1115(3) 0.3106(4) 0.049(2) Uani 1 1 d . U . . .
H40 H 0.8190 0.1161 0.3505 0.059 Uiso 1 1 calc R U . . .
C41 C 0.7187(7) 0.0826(4) 0.2899(4) 0.056(2) Uani 1 1 d . . . . .
H41 H 0.6715 0.0682 0.3159 0.068 Uiso 1 1 calc R U . . .
C42 C 0.7005(7) 0.0744(4) 0.2317(3) 0.051(2) Uani 1 1 d . . . . .
H42 H 0.6404 0.0546 0.2190 0.061 Uiso 1 1 calc R U . . .
C43 C 0.7669(6) 0.0123(3) 0.1124(4) 0.043(2) Uani 1 1 d . . . . .
C44 C 0.7743(7) -0.0284(3) 0.1536(4) 0.055(2) Uani 1 1 d . . . . .
H44 H 0.7699 -0.0176 0.1924 0.067 Uiso 1 1 calc R U . . .
C45 C 0.7877(8) -0.0830(4) 0.1422(5) 0.079(3) Uani 1 1 d . . . . .
H45 H 0.7945 -0.1085 0.1730 0.095 Uiso 1 1 calc R U . . .
C46 C 0.7915(7) -0.1016(4) 0.0878(6) 0.074(3) Uani 1 1 d . . . . .
H46 H 0.7982 -0.1399 0.0800 0.089 Uiso 1 1 calc R U . . .
C47 C 0.7852(7) -0.0631(4) 0.0436(5) 0.066(3) Uani 1 1 d . . . . .
H47 H 0.7896 -0.0753 0.0052 0.079 Uiso 1 1 calc R U . . .
C48 C 0.7726(7) -0.0065(4) 0.0548(4) 0.063(3) Uani 1 1 d . . . . .
B1 B 0.7435(8) 0.0791(4) 0.1231(4) 0.044(2) Uani 1 1 d . . . . .
O6X O 1.1796(16) 0.3877(8) 0.1297(8) 0.115(5) Uani 0.580(14) 1 d . U P G 1
C25X C 1.184(2) 0.3534(10) 0.1830(13) 0.114(7) Uani 0.580(14) 1 d . U P G 1
H25A H 1.1238 0.3617 0.2059 0.137 Uiso 0.580(14) 1 calc R U P G 1
H25B H 1.1817 0.3137 0.1728 0.137 Uiso 0.580(14) 1 calc R U P G 1
C26X C 1.273(2) 0.3642(12) 0.2146(12) 0.120(8) Uani 0.580(14) 1 d . U P G 1
H26A H 1.3218 0.3333 0.2103 0.145 Uiso 0.580(14) 1 calc R U P G 1
H26B H 1.2570 0.3666 0.2555 0.145 Uiso 0.580(14) 1 calc R U P G 1
C27X C 1.3210(17) 0.4152(10) 0.1976(9) 0.076(5) Uani 0.580(14) 1 d . U P G 1
H27A H 1.3933 0.4088 0.1873 0.091 Uiso 0.580(14) 1 calc R U P G 1
H27B H 1.3204 0.4430 0.2286 0.091 Uiso 0.580(14) 1 calc R U P G 1
C28X C 1.2466(18) 0.4357(8) 0.1399(8) 0.065(4) Uani 0.580(14) 1 d . U P G 1
H28A H 1.2060 0.4691 0.1485 0.079 Uiso 0.580(14) 1 calc R U P G 1
H28B H 1.2889 0.4432 0.1067 0.079 Uiso 0.580(14) 1 calc R U P G 1
O7S O 1.0430(14) 0.4656(7) 0.0406(7) 0.082(5) Uani 0.5 1 d . . P H 1
C53 C 0.9524(13) 0.4591(5) 0.0246(7) 0.115(5) Uani 1 1 d D . . H 1
H53A H 0.9076 0.4763 0.0527 0.138 Uiso 1 1 calc R U . H 1
H53B H 0.9368 0.4191 0.0233 0.138 Uiso 1 1 calc R U . H 1
C54 C 0.9280(8) 0.4830(5) -0.0314(6) 0.081(3) Uani 1 1 d . . . H 1
H54A H 0.9597 0.4593 -0.0602 0.098 Uiso 1 1 calc R U . H 1
H54B H 0.8522 0.4810 -0.0387 0.098 Uiso 1 1 calc R U . H 1
O6S' O 0.216(2) 0.3504(11) 0.1458(12) 0.115(5) Uani 0.420(14) 1 d . . P G 2
C25S C 0.269(3) 0.3437(11) 0.1814(17) 0.114(7) Uani 0.420(14) 1 d D . P G 2
H25C H 0.3050 0.3081 0.1765 0.137 Uiso 0.420(14) 1 calc R U P G 2
H25D H 0.2303 0.3413 0.2169 0.137 Uiso 0.420(14) 1 calc R U P G 2
C26S C 0.340(3) 0.3856(15) 0.1866(18) 0.120(8) Uani 0.420(14) 1 d D . P G 2
H26C H 0.3573 0.3933 0.2274 0.145 Uiso 0.420(14) 1 calc R U P G 2
H26D H 0.4042 0.3748 0.1681 0.145 Uiso 0.420(14) 1 calc R U P G 2
C27S C 0.298(3) 0.4317(10) 0.1605(14) 0.076(5) Uani 0.420(14) 1 d D . P G 2
H27C H 0.3508 0.4546 0.1426 0.091 Uiso 0.420(14) 1 calc R U P G 2
H27D H 0.2591 0.4545 0.1871 0.091 Uiso 0.420(14) 1 calc R U P G 2
C28S C 0.224(2) 0.4017(11) 0.1146(11) 0.065(4) Uani 0.420(14) 1 d D . P G 2
H28C H 0.1572 0.4208 0.1086 0.079 Uiso 0.420(14) 1 calc R U P G 2
H28D H 0.2571 0.3967 0.0776 0.079 Uiso 0.420(14) 1 calc R U P G 2

loop_
_atom_site_aniso_label
_atom_site_aniso_U_11
_atom_site_aniso_U_22
_atom_site_aniso_U_33
_atom_site_aniso_U_23
_atom_site_aniso_U_13
_atom_site_aniso_U_12
Dy1 0.0410(2) 0.02309(18) 0.02628(18) 0.00183(17) -0.00544(13) 0.00405(18)
F1 0.056(3) 0.032(2) 0.035(2) -0.0052(19) -0.010(2) 0.008(2)
F2 0.049(3) 0.041(2) 0.024(2) 0.0002(18) -0.009(2) 0.003(2)
F3 0.052(3) 0.034(2) 0.039(2) -0.002(2) -0.001(2) 0.011(2)
F4 0.062(3) 0.038(3) 0.026(2) -0.0020(18) -0.005(2) 0.008(2)
F5 0.034(3) 0.056(3) 0.051(3) 0.014(2) -0.011(2) -0.005(2)
F6 0.046(3) 0.093(4) 0.050(3) 0.022(3) -0.011(2) 0.020(3)
F7 0.082(4) 0.071(4) 0.072(4) 0.034(3) 0.006(3) 0.035(3)
F8 0.085(4) 0.035(3) 0.090(4) 0.017(3) 0.008(3) 0.007(3)
F9 0.048(3) 0.039(3) 0.053(3) 0.005(2) -0.003(2) -0.006(2)
F10 0.060(3) 0.041(3) 0.069(3) 0.031(2) -0.006(3) 0.000(2)
F11 0.040(3) 0.040(3) 0.075(3) 0.017(2) -0.001(2) 0.004(2)
F12 0.053(3) 0.050(3) 0.046(3) 0.019(2) 0.012(2) 0.009(2)
F13 0.046(3) 0.042(3) 0.042(3) 0.006(2) 0.004(2) 0.006(2)
F14 0.079(4) 0.051(3) 0.073(4) -0.012(3) -0.024(3) 0.009(3)
F15 0.074(4) 0.116(5) 0.082(4) 0.011(4) -0.040(3) 0.001(4)
F16 0.061(4) 0.114(5) 0.103(5) 0.063(4) 0.005(3) 0.040(4)
F17 0.087(4) 0.044(3) 0.121(5) 0.034(3) 0.038(4) 0.030(3)
F18 0.070(4) 0.030(3) 0.076(4) 0.003(2) 0.018(3) 0.005(2)
O1 0.039(3) 0.024(3) 0.032(3) 0.009(2) -0.005(2) 0.006(2)
O1S 0.037(3) 0.028(3) 0.048(3) 0.007(2) 0.000(3) -0.002(2)
O2 0.050(3) 0.027(3) 0.031(3) 0.007(2) -0.013(2) 0.014(2)
O2S 0.081(5) 0.032(3) 0.045(3) -0.012(3) -0.028(3) 0.013(3)
O3S 0.049(3) 0.059(4) 0.032(3) 0.011(3) 0.000(2) 0.018(3)
O4S 0.044(3) 0.026(3) 0.051(3) 0.007(2) -0.014(3) -0.007(2)
O5S 0.067(4) 0.022(3) 0.041(3) 0.000(2) 0.007(3) 0.014(3)
C1 0.034(4) 0.021(4) 0.030(4) 0.006(3) -0.004(3) 0.002(3)
C2 0.031(4) 0.022(4) 0.034(4) -0.006(3) -0.002(3) 0.001(3)
C3 0.030(4) 0.031(4) 0.019(4) 0.005(3) -0.006(3) -0.005(3)
C4 0.023(4) 0.028(4) 0.033(4) -0.002(3) 0.001(3) 0.005(3)
C5 0.033(4) 0.023(4) 0.034(4) -0.003(3) 0.002(3) 0.006(3)
C6 0.034(5) 0.040(5) 0.032(4) 0.003(3) 0.001(3) 0.003(4)
C7 0.032(4) 0.028(4) 0.030(4) 0.006(3) 0.003(3) 0.002(3)
C7S 0.063(7) 0.054(6) 0.066(6) -0.022(5) -0.034(5) 0.010(5)
C8 0.032(5) 0.041(5) 0.038(4) 0.008(4) -0.001(4) 0.001(4)
C8S 0.070(7) 0.057(6) 0.074(7) -0.005(5) -0.028(5) 0.002(5)
C9 0.041(5) 0.064(6) 0.032(4) 0.012(4) -0.003(4) 0.011(5)
C10 0.057(6) 0.050(6) 0.050(5) 0.024(4) 0.006(5) 0.027(5)
C11 0.053(6) 0.030(5) 0.059(6) 0.011(4) 0.008(5) 0.009(4)
C12 0.030(4) 0.037(5) 0.037(4) 0.005(3) 0.003(3) 0.008(3)
C13 0.046(5) 0.025(4) 0.025(4) 0.000(3) -0.005(3) -0.001(3)
C14 0.046(5) 0.021(4) 0.046(5) 0.007(3) 0.000(4) 0.003(3)
C15 0.033(5) 0.033(4) 0.045(5) 0.005(4) 0.000(4) 0.006(3)
C16 0.038(5) 0.032(4) 0.030(4) 0.003(3) 0.001(3) 0.011(3)
C17 0.053(5) 0.024(4) 0.025(4) 0.004(3) 0.001(4) 0.011(4)
C18 0.036(5) 0.034(4) 0.026(4) -0.002(3) 0.005(3) 0.005(3)
C19 0.042(5) 0.039(5) 0.036(4) 0.006(4) 0.006(4) 0.017(4)
C20 0.054(6) 0.046(5) 0.046(5) 0.011(4) -0.006(4) 0.006(4)
C21 0.051(6) 0.072(7) 0.061(6) 0.002(5) -0.012(5) 0.006(5)
C22 0.048(5) 0.073(6) 0.070(5) 0.034(5) 0.005(4) 0.030(5)
C23 0.051(6) 0.039(5) 0.067(6) 0.023(5) 0.018(5) 0.020(4)
C24 0.040(5) 0.040(5) 0.048(5) 0.004(4) 0.012(4) 0.008(4)
C1S' 0.035(5) 0.031(5) 0.039(6) 0.001(5) -0.003(5) 0.004(4)
C2S' 0.045(5) 0.051(6) 0.070(7) 0.011(6) 0.000(6) 0.005(5)
C3S' 0.061(6) 0.060(6) 0.073(7) 0.017(6) 0.006(6) -0.008(5)
C4S' 0.036(5) 0.039(6) 0.049(7) 0.008(5) 0.008(6) 0.003(4)
C5S 0.052(6) 0.038(5) 0.054(6) -0.006(5) -0.008(5) 0.004(5)
C6S 0.060(7) 0.049(6) 0.055(7) -0.009(5) -0.006(5) 0.007(5)
C9S 0.051(5) 0.060(7) 0.058(6) 0.010(5) -0.004(5) 0.003(5)
C10S 0.049(6) 0.072(6) 0.063(6) 0.000(5) 0.011(5) 0.007(5)
C11S 0.061(6) 0.065(7) 0.041(4) -0.007(5) 0.006(4) 0.002(5)
C12S 0.061(7) 0.063(9) 0.040(6) 0.015(6) 0.012(5) 0.012(6)
C13S 0.061(5) 0.049(4) 0.054(5) 0.004(4) -0.011(4) -0.005(4)
C14S 0.054(6) 0.061(6) 0.068(6) -0.008(5) -0.004(5) -0.009(5)
C15S 0.081(7) 0.071(6) 0.086(7) 0.001(5) 0.006(6) -0.023(6)
C16S 0.067(6) 0.044(5) 0.071(6) 0.013(5) -0.006(5) -0.008(5)
C17S 0.050(7) 0.045(6) 0.042(5) -0.001(4) 0.005(6) 0.003(5)
C18S 0.060(8) 0.052(6) 0.045(5) 0.005(4) 0.005(6) 0.012(6)
C19S 0.048(8) 0.041(6) 0.041(5) -0.004(4) 0.003(6) 0.010(6)
C20S 0.053(7) 0.036(5) 0.048(5) 0.002(4) 0.005(6) 0.004(5)
C1S 0.035(5) 0.031(5) 0.039(6) 0.001(5) -0.003(5) 0.004(4)
C2S 0.045(5) 0.051(6) 0.070(7) 0.011(6) 0.000(6) 0.005(5)
C3S 0.061(6) 0.060(6) 0.073(7) 0.017(6) 0.006(6) -0.008(5)
C4S 0.036(5) 0.039(6) 0.049(7) 0.008(5) 0.008(6) 0.003(4)
C5S' 0.052(6) 0.038(5) 0.054(6) -0.006(5) -0.008(5) 0.004(5)
C6S' 0.060(7) 0.049(6) 0.055(7) -0.009(5) -0.006(5) 0.007(5)
C9S' 0.051(5) 0.060(7) 0.058(6) 0.010(5) -0.004(5) 0.003(5)
C10X 0.049(6) 0.072(6) 0.063(6) 0.000(5) 0.011(5) 0.007(5)
C11X 0.061(6) 0.065(7) 0.041(4) -0.007(5) 0.006(4) 0.002(5)
C12X 0.061(7) 0.063(9) 0.040(6) 0.015(6) 0.012(5) 0.012(6)
C13X 0.061(5) 0.049(4) 0.054(5) 0.004(4) -0.011(4) -0.005(4)
C14X 0.054(6) 0.061(6) 0.068(6) -0.008(5) -0.004(5) -0.009(5)
C15X 0.081(7) 0.071(6) 0.086(7) 0.001(5) 0.006(6) -0.023(6)
C16X 0.067(6) 0.044(5) 0.071(6) 0.013(5) -0.006(5) -0.008(5)
C17X 0.050(7) 0.045(6) 0.042(5) -0.001(4) 0.005(6) 0.003(5)
C18X 0.060(8) 0.052(6) 0.045(5) 0.005(4) 0.005(6) 0.012(6)
C19X 0.048(8) 0.041(6) 0.041(5) -0.004(4) 0.003(6) 0.010(6)
C20X 0.053(7) 0.036(5) 0.048(5) 0.002(4) 0.005(6) 0.004(5)
O6S 0.131(8) 0.061(5) 0.110(7) -0.017(5) 0.052(6) -0.004(5)
C21S 0.095(10) 0.088(9) 0.088(9) -0.009(7) 0.011(7) -0.029(7)
C22S 0.228(18) 0.085(10) 0.095(10) -0.028(8) 0.058(11) -0.077(11)
C23S 0.067(7) 0.081(8) 0.076(7) -0.008(6) -0.012(6) -0.005(6)
C24S 0.174(13) 0.060(7) 0.055(6) -0.024(6) 0.024(7) 0.001(8)
C25 0.049(6) 0.047(5) 0.036(5) 0.003(4) 0.010(4) 0.001(4)
C26 0.045(6) 0.054(6) 0.047(5) 0.012(4) 0.009(4) 0.003(4)
C27 0.050(6) 0.080(7) 0.051(6) 0.006(5) 0.008(5) 0.003(5)
C28 0.048(6) 0.104(9) 0.045(5) 0.006(6) 0.001(4) 0.023(6)
C29 0.078(8) 0.095(8) 0.040(6) -0.009(5) 0.001(5) 0.039(7)
C30 0.062(7) 0.068(7) 0.045(5) -0.003(4) -0.002(5) 0.013(5)
C31 0.055(6) 0.035(5) 0.042(5) -0.010(4) 0.019(4) -0.009(4)
C32 0.055(6) 0.040(5) 0.067(6) -0.005(4) 0.030(5) -0.001(4)
C33 0.063(6) 0.037(5) 0.073(6) -0.015(5) 0.029(5) -0.006(5)
C34 0.066(7) 0.060(6) 0.052(6) -0.018(5) 0.021(5) -0.028(5)
C35 0.081(8) 0.059(6) 0.032(5) 0.008(4) 0.004(5) -0.024(5)
C36 0.052(6) 0.061(6) 0.037(5) -0.011(4) 0.003(4) -0.008(5)
C37 0.033(5) 0.041(5) 0.050(5) 0.006(4) 0.010(4) 0.016(4)
C38 0.048(5) 0.029(4) 0.052(5) 0.003(4) 0.010(4) 0.008(4)
C39 0.043(4) 0.033(4) 0.049(4) -0.003(4) 0.004(4) 0.004(4)
C40 0.055(5) 0.047(5) 0.046(5) -0.003(4) -0.005(4) 0.019(4)
C41 0.050(6) 0.075(7) 0.045(5) 0.006(5) 0.011(5) 0.015(5)
C42 0.047(6) 0.060(6) 0.045(5) -0.002(4) 0.005(4) 0.002(4)
C43 0.033(5) 0.040(5) 0.058(5) 0.000(4) 0.004(4) -0.005(4)
C44 0.052(6) 0.042(5) 0.071(6) -0.010(5) -0.011(5) 0.002(4)
C45 0.071(8) 0.045(6) 0.117(10) -0.012(6) -0.035(7) 0.000(5)
C46 0.050(6) 0.033(6) 0.139(11) -0.030(7) -0.004(6) -0.003(5)
C47 0.052(6) 0.057(7) 0.091(8) -0.032(6) 0.019(6) -0.015(5)
C48 0.052(6) 0.050(6) 0.089(7) -0.033(5) 0.029(5) -0.016(5)
B1 0.045(6) 0.044(6) 0.044(6) 0.000(4) 0.020(5) 0.005(5)
O6X 0.127(9) 0.111(9) 0.109(8) 0.014(7) 0.004(7) -0.008(7)
C25X 0.124(12) 0.101(10) 0.116(10) 0.005(8) -0.004(9) -0.001(9)
C26X 0.115(11) 0.122(11) 0.124(11) 0.010(9) 0.004(8) 0.009(9)
C27X 0.067(8) 0.089(9) 0.073(9) -0.009(8) 0.013(8) -0.007(7)
C28X 0.081(8) 0.062(8) 0.054(8) -0.005(6) 0.016(7) -0.005(7)
O7S 0.085(13) 0.083(13) 0.080(11) -0.014(9) 0.010(10) -0.014(10)
C53 0.148(17) 0.090(10) 0.110(13) 0.010(9) 0.023(12) 0.024(11)
C54 0.056(7) 0.071(8) 0.118(11) -0.023(7) 0.018(7) 0.003(6)
O6S' 0.127(9) 0.111(9) 0.109(8) 0.014(7) 0.004(7) -0.008(7)
C25S 0.124(12) 0.101(10) 0.116(10) 0.005(8) -0.004(9) -0.001(9)
C26S 0.115(11) 0.122(11) 0.124(11) 0.010(9) 0.004(8) 0.009(9)
C27S 0.067(8) 0.089(9) 0.073(9) -0.009(8) 0.013(8) -0.007(7)
C28S 0.081(8) 0.062(8) 0.054(8) -0.005(6) 0.016(7) -0.005(7)

loop_
_atom_type_symbol
_atom_type_description
_atom_type_scat_dispersion_real
_atom_type_scat_dispersion_imag
_atom_type_scat_source
C C 0.0033 0.0016 'International Tables Vol C Tables 4.2.6.8 and 6.1.1.4'
H H 0.0000 0.0000 'International Tables Vol C Tables 4.2.6.8 and 6.1.1.4'
B B 0.0013 0.0007 'International Tables Vol C Tables 4.2.6.8 and 6.1.1.4'
Dy Dy -0.1892 4.4098 'International Tables Vol C Tables 4.2.6.8 and 6.1.1.4'
F F 0.0171 0.0103 'International Tables Vol C Tables 4.2.6.8 and 6.1.1.4'
O O 0.0106 0.0060 'International Tables Vol C Tables 4.2.6.8 and 6.1.1.4'

loop_
_geom_angle_atom_site_label_1
_geom_angle_atom_site_label_2
_geom_angle_atom_site_label_3
_geom_angle
_geom_angle_site_symmetry_1
_geom_angle_site_symmetry_3
_geom_angle_publ_flag
O1 Dy1 O1S 79.56(17) . . ?
O1 Dy1 O2 168.69(18) . . ?
O1 Dy1 O2S 106.60(17) . . ?
O1 Dy1 O3S 82.05(17) . . ?
O1 Dy1 O4S 85.33(17) . . ?
O1 Dy1 O5S 97.66(17) . . ?
O2 Dy1 O1S 111.13(18) . . ?
O2 Dy1 O2S 80.80(18) . . ?
O2 Dy1 O3S 92.16(18) . . ?
O2 Dy1 O4S 83.84(18) . . ?
O2 Dy1 O5S 82.64(17) . . ?
O2S Dy1 O1S 73.19(19) . . ?
O2S Dy1 O3S 73.5(2) . . ?
O2S Dy1 O4S 145.14(19) . . ?
O2S Dy1 O5S 133.2(2) . . ?
O3S Dy1 O1S 135.08(18) . . ?
O3S Dy1 O5S 150.75(19) . . ?
O4S Dy1 O1S 141.67(17) . . ?
O4S Dy1 O3S 76.06(19) . . ?
O4S Dy1 O5S 74.78(18) . . ?
O5S Dy1 O1S 72.65(17) . . ?
C1 O1 Dy1 163.5(5) . . ?
C1S' O1S Dy1 121.4(11) . . ?
C1S' O1S C4S' 102.1(16) . . ?
C4S' O1S Dy1 120.3(12) . . ?
C1S O1S Dy1 131.1(6) . . ?
C4S O1S Dy1 124.2(7) . . ?
C4S O1S C1S 103.9(9) . . ?
C13 O2 Dy1 166.8(5) . . ?
C8S O2S Dy1 132.4(5) . . ?
C8S O2S C5S 105.3(8) . . ?
C8S O2S C5S' 104.0(9) . . ?
C5S O2S Dy1 121.0(7) . . ?
C5S' O2S Dy1 118.9(7) . . ?
C9S O3S Dy1 127.1(18) . . ?
C12S O3S Dy1 124(3) . . ?
C12S O3S C9S 108(3) . . ?
C9S' O3S Dy1 127.9(6) . . ?
C12X O3S Dy1 123.7(7) . . ?
C12X O3S C9S' 108.4(9) . . ?
C13S O4S Dy1 122.5(17) . . ?
C16S O4S Dy1 124.2(19) . . ?
C16S O4S C13S 113(2) . . ?
C13X O4S Dy1 126.5(5) . . ?
C16X O4S Dy1 127.0(6) . . ?
C16X O4S C13X 106.3(8) . . ?
C17S O5S Dy1 128.1(6) . . ?
C20S O5S Dy1 125.2(7) . . ?
C20S O5S C17S 106.3(9) . . ?
C17X O5S Dy1 123.5(11) . . ?
C17X O5S C20X 111.1(16) . . ?
C20X O5S Dy1 124.9(11) . . ?
O1 C1 C2 123.9(6) . . ?
O1 C1 C6 122.5(6) . . ?
C2 C1 C6 113.6(6) . . ?
F1 C2 C1 118.1(6) . . ?
F1 C2 C3 118.1(6) . . ?
C3 C2 C1 123.8(6) . . ?
F2 C3 C2 118.5(6) . . ?
F2 C3 C4 119.4(6) . . ?
C2 C3 C4 122.1(6) . . ?
C3 C4 C5 114.7(6) . . ?
C3 C4 C7 122.6(6) . . ?
C5 C4 C7 122.7(6) . . ?
F3 C5 C4 118.4(6) . . ?
F3 C5 C6 118.6(6) . . ?
C6 C5 C4 122.9(6) . . ?
F4 C6 C1 117.9(6) . . ?
F4 C6 C5 119.2(6) . . ?
C5 C6 C1 122.9(7) . . ?
C8 C7 C4 122.1(6) . . ?
C12 C7 C4 122.1(6) . . ?
C12 C7 C8 115.8(6) . . ?
H7SA C7S H7SB 109.2 . . ?
H7SC C7S H7SD 109.3 . . ?
C8S C7S H7SA 111.3 . . ?
C8S C7S H7SB 111.3 . . ?
C8S C7S H7SC 111.4 . . ?
C8S C7S H7SD 111.4 . . ?
C8S C7S C6S 102.5(10) . . ?
C8S C7S C6S' 101.7(10) . . ?
C6S C7S H7SA 111.3 . . ?
C6S C7S H7SB 111.3 . . ?
C6S' C7S H7SC 111.4 . . ?
C6S' C7S H7SD 111.4 . . ?
F5 C8 C7 119.1(6) . . ?
F5 C8 C9 117.3(7) . . ?
C9 C8 C7 123.6(7) . . ?
O2S C8S C7S 107.6(7) . . ?
O2S C8S H8SA 110.2 . . ?
O2S C8S H8SB 110.2 . . ?
C7S C8S H8SA 110.2 . . ?
C7S C8S H8SB 110.2 . . ?
H8SA C8S H8SB 108.5 . . ?
F6 C9 C8 121.6(8) . . ?
F6 C9 C10 119.5(7) . . ?
C8 C9 C10 118.8(8) . . ?
F7 C10 C9 120.1(9) . . ?
F7 C10 C11 119.8(9) . . ?
C11 C10 C9 120.1(7) . . ?
F8 C11 C10 120.9(7) . . ?
F8 C11 C12 119.4(8) . . ?
C10 C11 C12 119.6(8) . . ?
F9 C12 C7 120.1(6) . . ?
F9 C12 C11 117.9(7) . . ?
C7 C12 C11 122.0(7) . . ?
O2 C13 C14 121.5(7) . . ?
O2 C13 C18 123.8(7) . . ?
C18 C13 C14 114.7(7) . . ?
F10 C14 C13 118.8(6) . . ?
F10 C14 C15 118.6(7) . . ?
C15 C14 C13 122.6(7) . . ?
F11 C15 C14 118.3(7) . . ?
F11 C15 C16 119.8(7) . . ?
C16 C15 C14 121.9(7) . . ?
C15 C16 C19 121.8(7) . . ?
C17 C16 C15 115.8(7) . . ?
C17 C16 C19 122.4(7) . . ?
F12 C17 C16 119.6(6) . . ?
F12 C17 C18 117.6(7) . . ?
C16 C17 C18 122.8(7) . . ?
F13 C18 C13 118.6(6) . . ?
F13 C18 C17 119.3(6) . . ?
C17 C18 C13 122.1(7) . . ?
C20 C19 C16 121.4(7) . . ?
C24 C19 C16 122.5(8) . . ?
C24 C19 C20 116.0(7) . . ?
F14 C20 C19 120.3(7) . . ?
F14 C20 C21 118.0(8) . . ?
C19 C20 C21 121.7(8) . . ?
F15 C21 C20 120.1(9) . . ?
F15 C21 C22 120.5(9) . . ?
C22 C21 C20 119.5(9) . . ?
F16 C22 C21 119.1(10) . . ?
F16 C22 C23 120.2(9) . . ?
C23 C22 C21 120.7(8) . . ?
F17 C23 C22 120.4(8) . . ?
F17 C23 C24 121.1(9) . . ?
C22 C23 C24 118.5(8) . . ?
F18 C24 C19 118.7(7) . . ?
F18 C24 C23 117.6(8) . . ?
C19 C24 C23 123.6(8) . . ?
O1S C1S' H1SA 110.8 . . ?
O1S C1S' H1SB 110.8 . . ?
O1S C1S' C2S' 104.9(18) . . ?
H1SA C1S' H1SB 108.8 . . ?
C2S' C1S' H1SA 110.8 . . ?
C2S' C1S' H1SB 110.8 . . ?
C1S' C2S' H2SA 108.7 . . ?
C1S' C2S' H2SB 108.7 . . ?
H2SA C2S' H2SB 107.6 . . ?
C3S' C2S' C1S' 114(3) . . ?
C3S' C2S' H2SA 108.7 . . ?
C3S' C2S' H2SB 108.7 . . ?
C2S' C3S' H3SA 109.7 . . ?
C2S' C3S' H3SB 109.7 . . ?
C2S' C3S' C4S' 110(3) . . ?
H3SA C3S' H3SB 108.2 . . ?
C4S' C3S' H3SA 109.7 . . ?
C4S' C3S' H3SB 109.7 . . ?
O1S C4S' C3S' 106(2) . . ?
O1S C4S' H4SA 110.6 . . ?
O1S C4S' H4SB 110.6 . . ?
C3S' C4S' H4SA 110.6 . . ?
C3S' C4S' H4SB 110.6 . . ?
H4SA C4S' H4SB 108.7 . . ?
O2S C5S H5SA 109.8 . . ?
O2S C5S H5SB 109.8 . . ?
H5SA C5S H5SB 108.2 . . ?
C6S C5S O2S 109.6(15) . . ?
C6S C5S H5SA 109.8 . . ?
C6S C5S H5SB 109.8 . . ?
C7S C6S H6SA 109.3 . . ?
C7S C6S H6SB 109.3 . . ?
C5S C6S C7S 111.7(15) . . ?
C5S C6S H6SA 109.3 . . ?
C5S C6S H6SB 109.3 . . ?
H6SA C6S H6SB 107.9 . . ?
O3S C9S H9SA 110.7 . . ?
O3S C9S H9SB 110.7 . . ?
H9SA C9S H9SB 108.8 . . ?
C10S C9S O3S 105(3) . . ?
C10S C9S H9SA 110.7 . . ?
C10S C9S H9SB 110.7 . . ?
C9S C10S H10A 108.3 . . ?
C9S C10S H10B 108.3 . . ?
H10A C10S H10B 107.4 . . ?
C11S C10S C9S 116(5) . . ?
C11S C10S H10A 108.3 . . ?
C11S C10S H10B 108.3 . . ?
C10S C11S H11A 110.5 . . ?
C10S C11S H11B 110.5 . . ?
C10S C11S C12S 106(4) . . ?
H11A C11S H11B 108.7 . . ?
C12S C11S H11A 110.5 . . ?
C12S C11S H11B 110.5 . . ?
O3S C12S C11S 88(3) . . ?
O3S C12S H12A 114.0 . . ?
O3S C12S H12B 114.0 . . ?
C11S C12S H12A 114.0 . . ?
C11S C12S H12B 114.0 . . ?
H12A C12S H12B 111.2 . . ?
O4S C13S H13A 112.4 . . ?
O4S C13S H13B 112.4 . . ?
O4S C13S C14S 97(3) . . ?
H13A C13S H13B 110.0 . . ?
C14S C13S H13A 112.4 . . ?
C14S C13S H13B 112.4 . . ?
C13S C14S H14A 111.6 . . ?
C13S C14S H14B 111.6 . . ?
H14A C14S H14B 109.4 . . ?
C15S C14S C13S 101(4) . . ?
C15S C14S H14A 111.6 . . ?
C15S C14S H14B 111.6 . . ?
C14S C15S H15A 108.3 . . ?
C14S C15S H15B 108.3 . . ?
H15A C15S H15B 107.4 . . ?
C16S C15S C14S 116(5) . . ?
C16S C15S H15A 108.3 . . ?
C16S C15S H15B 108.3 . . ?
O4S C16S H16A 111.7 . . ?
O4S C16S H16B 111.7 . . ?
C15S C16S O4S 100(4) . . ?
C15S C16S H16A 111.7 . . ?
C15S C16S H16B 111.7 . . ?
H16A C16S H16B 109.5 . . ?
O5S C17S H17A 110.0 . . ?
O5S C17S H17B 110.0 . . ?
H17A C17S H17B 108.4 . . ?
C18S C17S O5S 108.3(12) . . ?
C18S C17S H17A 110.0 . . ?
C18S C17S H17B 110.0 . . ?
C17S C18S H18A 110.3 . . ?
C17S C18S H18B 110.3 . . ?
C17S C18S C19S 107.3(16) . . ?
H18A C18S H18B 108.5 . . ?
C19S C18S H18A 110.3 . . ?
C19S C18S H18B 110.3 . . ?
C18S C19S H19A 111.1 . . ?
C18S C19S H19B 111.1 . . ?
C18S C19S C20S 103.4(16) . . ?
H19A C19S H19B 109.1 . . ?
C20S C19S H19A 111.1 . . ?
C20S C19S H19B 111.1 . . ?
O5S C20S C19S 103.3(14) . . ?
O5S C20S H20A 111.1 . . ?
O5S C20S H20B 111.1 . . ?
C19S C20S H20A 111.1 . . ?
C19S C20S H20B 111.1 . . ?
H20A C20S H20B 109.1 . . ?
O1S C1S H1SC 110.1 . . ?
O1S C1S H1SD 110.1 . . ?
H1SC C1S H1SD 108.5 . . ?
C2S C1S O1S 107.8(10) . . ?
C2S C1S H1SC 110.1 . . ?
C2S C1S H1SD 110.1 . . ?
C1S C2S H2SC 110.4 . . ?
C1S C2S H2SD 110.4 . . ?
H2SC C2S H2SD 108.6 . . ?
C3S C2S C1S 106.5(13) . . ?
C3S C2S H2SC 110.4 . . ?
C3S C2S H2SD 110.4 . . ?
C2S C3S H3SC 108.4 . . ?
C2S C3S H3SD 108.4 . . ?
C2S C3S C4S 115.4(15) . . ?
H3SC C3S H3SD 107.5 . . ?
C4S C3S H3SC 108.4 . . ?
C4S C3S H3SD 108.4 . . ?
O1S C4S H4SC 110.8 . . ?
O1S C4S H4SD 110.8 . . ?
C3S C4S O1S 104.6(12) . . ?
C3S C4S H4SC 110.8 . . ?
C3S C4S H4SD 110.8 . . ?
H4SC C4S H4SD 108.9 . . ?
O2S C5S' H5SC 109.2 . . ?
O2S C5S' H5SD 109.2 . . ?
H5SC C5S' H5SD 107.9 . . ?
C6S' C5S' O2S 112.0(16) . . ?
C6S' C5S' H5SC 109.2 . . ?
C6S' C5S' H5SD 109.2 . . ?
C7S C6S' H6SC 109.5 . . ?
C7S C6S' H6SD 109.5 . . ?
C5S' C6S' C7S 110.7(16) . . ?
C5S' C6S' H6SC 109.5 . . ?
C5S' C6S' H6SD 109.5 . . ?
H6SC C6S' H6SD 108.1 . . ?
O3S C9S' H9SC 110.4 . . ?
O3S C9S' H9SD 110.4 . . ?
O3S C9S' C10X 106.8(9) . . ?
H9SC C9S' H9SD 108.6 . . ?
C10X C9S' H9SC 110.4 . . ?
C10X C9S' H9SD 110.4 . . ?
C9S' C10X H10C 110.6 . . ?
C9S' C10X H10D 110.6 . . ?
H10C C10X H10D 108.7 . . ?
C11X C10X C9S' 105.9(10) . . ?
C11X C10X H10C 110.6 . . ?
C11X C10X H10D 110.6 . . ?
C10X C11X H11C 110.6 . . ?
C10X C11X H11D 110.6 . . ?
C10X C11X C12X 105.8(11) . . ?
H11C C11X H11D 108.7 . . ?
C12X C11X H11C 110.6 . . ?
C12X C11X H11D 110.6 . . ?
O3S C12X C11X 107.6(11) . . ?
O3S C12X H12C 110.2 . . ?
O3S C12X H12D 110.2 . . ?
C11X C12X H12C 110.2 . . ?
C11X C12X H12D 110.2 . . ?
H12C C12X H12D 108.5 . . ?
O4S C13X H13C 110.8 . . ?
O4S C13X H13D 110.8 . . ?
O4S C13X C14X 104.6(9) . . ?
H13C C13X H13D 108.9 . . ?
C14X C13X H13C 110.8 . . ?
C14X C13X H13D 110.8 . . ?
C13X C14X H14C 111.2 . . ?
C13X C14X H14D 111.2 . . ?
H14C C14X H14D 109.1 . . ?
C15X C14X C13X 102.7(11) . . ?
C15X C14X H14C 111.2 . . ?
C15X C14X H14D 111.2 . . ?
C14X C15X H15C 110.0 . . ?
C14X C15X H15D 110.0 . . ?
C14X C15X C16X 108.6(12) . . ?
H15C C15X H15D 108.4 . . ?
C16X C15X H15C 110.0 . . ?
C16X C15X H15D 110.0 . . ?
O4S C16X C15X 106.7(10) . . ?
O4S C16X H16C 110.4 . . ?
O4S C16X H16D 110.4 . . ?
C15X C16X H16C 110.4 . . ?
C15X C16X H16D 110.4 . . ?
H16C C16X H16D 108.6 . . ?
O5S C17X H17C 110.3 . . ?
O5S C17X H17D 110.3 . . ?
H17C C17X H17D 108.5 . . ?
C18X C17X O5S 107(2) . . ?
C18X C17X H17C 110.3 . . ?
C18X C17X H17D 110.3 . . ?
C17X C18X H18C 110.0 . . ?
C17X C18X H18D 110.0 . . ?
C17X C18X C19X 109(3) . . ?
H18C C18X H18D 108.3 . . ?
C19X C18X H18C 110.0 . . ?
C19X C18X H18D 110.0 . . ?
C18X C19X H19C 110.3 . . ?
C18X C19X H19D 110.3 . . ?
H19C C19X H19D 108.5 . . ?
C20X C19X C18X 107(3) . . ?
C20X C19X H19C 110.3 . . ?
C20X C19X H19D 110.3 . . ?
O5S C20X H20C 110.7 . . ?
O5S C20X H20D 110.7 . . ?
C19X C20X O5S 105(3) . . ?
C19X C20X H20C 110.7 . . ?
C19X C20X H20D 110.7 . . ?
H20C C20X H20D 108.8 . . ?
C21S O6S C24S 106.6(8) . . ?
O6S C21S H21A 109.7 . . ?
O6S C21S H21B 109.7 . . ?
O6S C21S C22S 109.9(10) . . ?
H21A C21S H21B 108.2 . . ?
C22S C21S H21A 109.7 . . ?
C22S C21S H21B 109.7 . . ?
C21S C22S H22A 110.2 . . ?
C21S C22S H22B 110.2 . . ?
C21S C22S C23S 107.5(10) . . ?
H22A C22S H22B 108.5 . . ?
C23S C22S H22A 110.2 . . ?
C23S C22S H22B 110.2 . . ?
C22S C23S H23A 111.2 . . ?
C22S C23S H23B 111.2 . . ?
C22S C23S C24S 102.8(9) . . ?
H23A C23S H23B 109.1 . . ?
C24S C23S H23A 111.2 . . ?
C24S C23S H23B 111.2 . . ?
O6S C24S C23S 107.7(9) . . ?
O6S C24S H24A 110.2 . . ?
O6S C24S H24B 110.2 . . ?
C23S C24S H24A 110.2 . . ?
C23S C24S H24B 110.2 . . ?
H24A C24S H24B 108.5 . . ?
C26 C25 C30 115.1(8) . . ?
C26 C25 B1 124.9(8) . . ?
C30 C25 B1 120.0(8) . . ?
C25 C26 H26 118.6 . . ?
C25 C26 C27 122.9(9) . . ?
C27 C26 H26 118.6 . . ?
C26 C27 H27 120.2 . . ?
C28 C27 C26 119.6(9) . . ?
C28 C27 H27 120.2 . . ?
C27 C28 H28 120.3 . . ?
C29 C28 C27 119.3(9) . . ?
C29 C28 H28 120.3 . . ?
C28 C29 H29 119.7 . . ?
C28 C29 C30 120.5(10) . . ?
C30 C29 H29 119.7 . . ?
C25 C30 H30 118.7 . . ?
C29 C30 C25 122.6(9) . . ?
C29 C30 H30 118.7 . . ?
C32 C31 B1 120.5(8) . . ?
C36 C31 C32 113.7(8) . . ?
C36 C31 B1 125.8(8) . . ?
C31 C32 H32 118.4 . . ?
C33 C32 C31 123.1(9) . . ?
C33 C32 H32 118.4 . . ?
C32 C33 H33 120.0 . . ?
C32 C33 C34 120.0(9) . . ?
C34 C33 H33 120.0 . . ?
C33 C34 H34 120.7 . . ?
C35 C34 C33 118.6(9) . . ?
C35 C34 H34 120.7 . . ?
C34 C35 H35 119.9 . . ?
C34 C35 C36 120.2(9) . . ?
C36 C35 H35 119.9 . . ?
C31 C36 C35 124.4(9) . . ?
C31 C36 H36 117.8 . . ?
C35 C36 H36 117.8 . . ?
C38 C37 C42 113.5(8) . . ?
C38 C37 B1 126.6(7) . . ?
C42 C37 B1 119.8(8) . . ?
C37 C38 H38 117.7 . . ?
C39 C38 C37 124.6(8) . . ?
C39 C38 H38 117.7 . . ?
C38 C39 H39 119.9 . . ?
C40 C39 C38 120.1(8) . . ?
C40 C39 H39 119.9 . . ?
C39 C40 H40 120.9 . . ?
C39 C40 C41 118.1(8) . . ?
C41 C40 H40 120.9 . . ?
C40 C41 H41 119.6 . . ?
C42 C41 C40 120.8(8) . . ?
C42 C41 H41 119.6 . . ?
C37 C42 H42 118.6 . . ?
C41 C42 C37 122.8(9) . . ?
C41 C42 H42 118.6 . . ?
C44 C43 C48 115.2(8) . . ?
C44 C43 B1 126.5(8) . . ?
C48 C43 B1 118.1(7) . . ?
C43 C44 H44 117.9 . . ?
C45 C44 C43 124.2(10) . . ?
C45 C44 H44 117.9 . . ?
C44 C45 H45 119.4 . . ?
C46 C45 C44 121.2(11) . . ?
C46 C45 H45 119.4 . . ?
C45 C46 H46 120.9 . . ?
C45 C46 C47 118.2(9) . . ?
C47 C46 H46 120.9 . . ?
C46 C47 H47 119.5 . . ?
C46 C47 C48 121.0(9) . . ?
C48 C47 H47 119.5 . . ?
C47 C48 C43 120.1(9) . . ?
C25 B1 C31 110.6(7) . . ?
C25 B1 C37 110.0(6) . . ?
C25 B1 C43 109.9(7) . . ?
C37 B1 C31 110.2(7) . . ?
C37 B1 C43 109.4(7) . . ?
C43 B1 C31 106.8(6) . . ?
C28X O6X C25X 107.8(17) . . ?
O6X C25X H25A 109.6 . . ?
O6X C25X H25B 109.6 . . ?
H25A C25X H25B 108.1 . . ?
C26X C25X O6X 110(2) . . ?
C26X C25X H25A 109.6 . . ?
C26X C25X H25B 109.6 . . ?
C25X C26X H26A 109.2 . . ?
C25X C26X H26B 109.2 . . ?
C25X C26X C27X 112(2) . . ?
H26A C26X H26B 107.9 . . ?
C27X C26X H26A 109.2 . . ?
C27X C26X H26B 109.2 . . ?
C26X C27X H27A 111.1 . . ?
C26X C27X H27B 111.1 . . ?
C26X C27X C28X 103.4(17) . . ?
H27A C27X H27B 109.0 . . ?
C28X C27X H27A 111.1 . . ?
C28X C27X H27B 111.1 . . ?
O6X C28X C27X 102.0(14) . . ?
O6X C28X H28A 111.4 . . ?
O6X C28X H28B 111.4 . . ?
C27X C28X H28A 111.4 . . ?
C27X C28X H28B 111.4 . . ?
H28A C28X H28B 109.2 . . ?
C53 O7S C54 110.3(16) . 3_765 ?
O7S C53 H53A 109.0 . . ?
O7S C53 H53B 109.0 . . ?
O7S C53 C54 112.8(15) . . ?
H53A C53 H53B 107.8 . . ?
C54 C53 H53A 109.0 . . ?
C54 C53 H53B 109.0 . . ?
O7S C54 C53 118.1(12) 3_765 . ?
O7S C54 H54A 107.8 3_765 . ?
O7S C54 H54B 107.8 3_765 . ?
C53 C54 H54A 107.8 . . ?
C53 C54 H54B 107.8 . . ?
H54A C54 H54B 107.1 . . ?
C25S O6S' C28S 118(3) . . ?
O6S' C25S H25C 109.4 . . ?
O6S' C25S H25D 109.4 . . ?
O6S' C25S C26S 111(3) . . ?
H25C C25S H25D 108.0 . . ?
C26S C25S H25C 109.4 . . ?
C26S C25S H25D 109.4 . . ?
C25S C26S H26C 110.1 . . ?
C25S C26S H26D 110.1 . . ?
H26C C26S H26D 108.4 . . ?
C27S C26S C25S 108(3) . . ?
C27S C26S H26C 110.1 . . ?
C27S C26S H26D 110.1 . . ?
C26S C27S H27C 112.1 . . ?
C26S C27S H27D 112.1 . . ?
C26S C27S C28S 98(2) . . ?
H27C C27S H27D 109.8 . . ?
C28S C27S H27C 112.1 . . ?
C28S C27S H27D 112.1 . . ?
O6S' C28S C27S 96.4(18) . . ?
O6S' C28S H28C 112.5 . . ?
O6S' C28S H28D 112.5 . . ?
C27S C28S H28C 112.5 . . ?
C27S C28S H28D 112.5 . . ?
H28C C28S H28D 110.0 . . ?

loop_
_geom_bond_atom_site_label_1
_geom_bond_atom_site_label_2
_geom_bond_distance
_geom_bond_site_symmetry_2
_geom_bond_publ_flag
Dy1 O1 2.159(4) . ?
Dy1 O1S 2.424(5) . ?
Dy1 O2 2.168(4) . ?
Dy1 O2S 2.380(5) . ?
Dy1 O3S 2.399(5) . ?
Dy1 O4S 2.381(5) . ?
Dy1 O5S 2.403(5) . ?
F1 C2 1.355(7) . ?
F2 C3 1.336(7) . ?
F3 C5 1.352(7) . ?
F4 C6 1.353(8) . ?
F5 C8 1.347(8) . ?
F6 C9 1.336(9) . ?
F7 C10 1.336(8) . ?
F8 C11 1.350(9) . ?
F9 C12 1.347(8) . ?
F10 C14 1.361(8) . ?
F11 C15 1.351(8) . ?
F12 C17 1.354(8) . ?
F13 C18 1.350(8) . ?
F14 C20 1.341(9) . ?
F15 C21 1.344(10) . ?
F16 C22 1.346(9) . ?
F17 C23 1.334(9) . ?
F18 C24 1.348(9) . ?
O1 C1 1.289(7) . ?
O1S C1S' 1.42(2) . ?
O1S C4S' 1.47(3) . ?
O1S C1S 1.503(13) . ?
O1S C4S 1.467(18) . ?
O2 C13 1.295(8) . ?
O2S C8S 1.444(10) . ?
O2S C5S 1.518(17) . ?
O2S C5S' 1.465(17) . ?
O3S C9S 1.59(5) . ?
O3S C12S 1.55(6) . ?
O3S C9S' 1.448(13) . ?
O3S C12X 1.446(16) . ?
O4S C13S 1.50(4) . ?
O4S C16S 1.43(4) . ?
O4S C13X 1.453(11) . ?
O4S C16X 1.436(12) . ?
O5S C17S 1.513(16) . ?
O5S C20S 1.450(16) . ?
O5S C17X 1.40(3) . ?
O5S C20X 1.48(3) . ?
C1 C2 1.392(9) . ?
C1 C6 1.414(10) . ?
C2 C3 1.375(9) . ?
C3 C4 1.395(9) . ?
C4 C5 1.403(9) . ?
C4 C7 1.478(9) . ?
C5 C6 1.359(9) . ?
C7 C8 1.388(10) . ?
C7 C12 1.382(10) . ?
C7S H7SA 0.9900 . ?
C7S H7SB 0.9900 . ?
C7S H7SC 0.9900 . ?
C7S H7SD 0.9900 . ?
C7S C8S 1.458(11) . ?
C7S C6S 1.56(2) . ?
C7S C6S' 1.54(2) . ?
C8 C9 1.363(10) . ?
C8S H8SA 0.9900 . ?
C8S H8SB 0.9900 . ?
C9 C10 1.378(12) . ?
C10 C11 1.369(12) . ?
C11 C12 1.388(10) . ?
C13 C14 1.389(10) . ?
C13 C18 1.388(9) . ?
C14 C15 1.387(10) . ?
C15 C16 1.372(10) . ?
C16 C17 1.372(10) . ?
C16 C19 1.480(10) . ?
C17 C18 1.381(10) . ?
C19 C20 1.385(11) . ?
C19 C24 1.374(10) . ?
C20 C21 1.391(11) . ?
C21 C22 1.367(13) . ?
C22 C23 1.364(13) . ?
C23 C24 1.379(11) . ?
C1S' H1SA 0.9900 . ?
C1S' H1SB 0.9900 . ?
C1S' C2S' 1.49(3) . ?
C2S' H2SA 0.9900 . ?
C2S' H2SB 0.9900 . ?
C2S' C3S' 1.13(3) . ?
C3S' H3SA 0.9900 . ?
C3S' H3SB 0.9900 . ?
C3S' C4S' 1.48(4) . ?
C4S' H4SA 0.9900 . ?
C4S' H4SB 0.9900 . ?
C5S H5SA 0.9900 . ?
C5S H5SB 0.9900 . ?
C5S C6S 1.25(2) . ?
C6S H6SA 0.9900 . ?
C6S H6SB 0.9900 . ?
C9S H9SA 0.9900 . ?
C9S H9SB 0.9900 . ?
C9S C10S 1.30(6) . ?
C10S H10A 0.9900 . ?
C10S H10B 0.9900 . ?
C10S C11S 1.28(7) . ?
C11S H11A 0.9900 . ?
C11S H11B 0.9900 . ?
C11S C12S 1.78(9) . ?
C12S H12A 0.9900 . ?
C12S H12B 0.9900 . ?
C13S H13A 0.9900 . ?
C13S H13B 0.9900 . ?
C13S C14S 1.57(6) . ?
C14S H14A 0.9900 . ?
C14S H14B 0.9900 . ?
C14S C15S 1.50(8) . ?
C15S H15A 0.9900 . ?
C15S H15B 0.9900 . ?
C15S C16S 1.37(7) . ?
C16S H16A 0.9900 . ?
C16S H16B 0.9900 . ?
C17S H17A 0.9900 . ?
C17S H17B 0.9900 . ?
C17S C18S 1.41(2) . ?
C18S H18A 0.9900 . ?
C18S H18B 0.9900 . ?
C18S C19S 1.48(3) . ?
C19S H19A 0.9900 . ?
C19S H19B 0.9900 . ?
C19S C20S 1.54(3) . ?
C20S H20A 0.9900 . ?
C20S H20B 0.9900 . ?
C1S H1SC 0.9900 . ?
C1S H1SD 0.9900 . ?
C1S C2S 1.468(18) . ?
C2S H2SC 0.9900 . ?
C2S H2SD 0.9900 . ?
C2S C3S 1.294(19) . ?
C3S H3SC 0.9900 . ?
C3S H3SD 0.9900 . ?
C3S C4S 1.46(2) . ?
C4S H4SC 0.9900 . ?
C4S H4SD 0.9900 . ?
C5S' H5SC 0.9900 . ?
C5S' H5SD 0.9900 . ?
C5S' C6S' 1.25(2) . ?
C6S' H6SC 0.9900 . ?
C6S' H6SD 0.9900 . ?
C9S' H9SC 0.9900 . ?
C9S' H9SD 0.9900 . ?
C9S' C10X 1.509(16) . ?
C10X H10C 0.9900 . ?
C10X H10D 0.9900 . ?
C10X C11X 1.453(17) . ?
C11X H11C 0.9900 . ?
C11X H11D 0.9900 . ?
C11X C12X 1.49(2) . ?
C12X H12C 0.9900 . ?
C12X H12D 0.9900 . ?
C13X H13C 0.9900 . ?
C13X H13D 0.9900 . ?
C13X C14X 1.545(15) . ?
C14X H14C 0.9900 . ?
C14X H14D 0.9900 . ?
C14X C15X 1.402(18) . ?
C15X H15C 0.9900 . ?
C15X H15D 0.9900 . ?
C15X C16X 1.507(19) . ?
C16X H16C 0.9900 . ?
C16X H16D 0.9900 . ?
C17X H17C 0.9900 . ?
C17X H17D 0.9900 . ?
C17X C18X 1.39(4) . ?
C18X H18C 0.9900 . ?
C18X H18D 0.9900 . ?
C18X C19X 1.51(5) . ?
C19X H19C 0.9900 . ?
C19X H19D 0.9900 . ?
C19X C20X 1.40(5) . ?
C20X H20C 0.9900 . ?
C20X H20D 0.9900 . ?
O6S C21S 1.393(12) . ?
O6S C24S 1.402(11) . ?
C21S H21A 0.9900 . ?
C21S H21B 0.9900 . ?
C21S C22S 1.401(13) . ?
C22S H22A 0.9900 . ?
C22S H22B 0.9900 . ?
C22S C23S 1.484(14) . ?
C23S H23A 0.9900 . ?
C23S H23B 0.9900 . ?
C23S C24S 1.490(13) . ?
C24S H24A 0.9900 . ?
C24S H24B 0.9900 . ?
C25 C26 1.389(11) . ?
C25 C30 1.406(11) . ?
C25 B1 1.622(13) . ?
C26 H26 0.9500 . ?
C26 C27 1.404(12) . ?
C27 H27 0.9500 . ?
C27 C28 1.390(12) . ?
C28 H28 0.9500 . ?
C28 C29 1.358(14) . ?
C29 H29 0.9500 . ?
C29 C30 1.397(12) . ?
C30 H30 0.9500 . ?
C31 C32 1.406(12) . ?
C31 C36 1.377(11) . ?
C31 B1 1.666(12) . ?
C32 H32 0.9500 . ?
C32 C33 1.382(11) . ?
C33 H33 0.9500 . ?
C33 C34 1.385(13) . ?
C34 H34 0.9500 . ?
C34 C35 1.359(13) . ?
C35 H35 0.9500 . ?
C35 C36 1.380(11) . ?
C36 H36 0.9500 . ?
C37 C38 1.393(11) . ?
C37 C42 1.393(11) . ?
C37 B1 1.646(12) . ?
C38 H38 0.9500 . ?
C38 C39 1.377(10) . ?
C39 H39 0.9500 . ?
C39 C40 1.356(11) . ?
C40 H40 0.9500 . ?
C40 C41 1.387(12) . ?
C41 H41 0.9500 . ?
C41 C42 1.384(11) . ?
C42 H42 0.9500 . ?
C43 C44 1.380(11) . ?
C43 C48 1.427(11) . ?
C43 B1 1.665(12) . ?
C44 H44 0.9500 . ?
C44 C45 1.360(12) . ?
C45 H45 0.9500 . ?
C45 C46 1.355(14) . ?
C46 H46 0.9500 . ?
C46 C47 1.393(14) . ?
C47 H47 0.9500 . ?
C47 C48 1.406(12) . ?
O6X C25X 1.50(3) . ?
O6X C28X 1.46(2) . ?
C25X H25A 0.9900 . ?
C25X H25B 0.9900 . ?
C25X C26X 1.36(4) . ?
C26X H26A 0.9900 . ?
C26X H26B 0.9900 . ?
C26X C27X 1.45(3) . ?
C27X H27A 0.9900 . ?
C27X H27B 0.9900 . ?
C27X C28X 1.69(3) . ?
C28X H28A 0.9900 . ?
C28X H28B 0.9900 . ?
O7S C53 1.225(18) . ?
O7S C54 1.319(17) 3_765 ?
C53 H53A 0.9900 . ?
C53 H53B 0.9900 . ?
C53 C54 1.453(16) . ?
C54 O7S 1.319(17) 3_765 ?
C54 H54A 0.9900 . ?
C54 H54B 0.9900 . ?
O6S' C25S 1.07(4) . ?
O6S' C28S 1.45(3) . ?
C25S H25C 0.9900 . ?
C25S H25D 0.9900 . ?
C25S C26S 1.373(19) . ?
C26S H26C 0.9900 . ?
C26S H26D 0.9900 . ?
C26S C27S 1.37(4) . ?
C27S H27C 0.9900 . ?
C27S H27D 0.9900 . ?
C27S C28S 1.58(4) . ?
C28S H28C 0.9900 . ?
C28S H28D 0.9900 . ?

loop_
_geom_torsion_atom_site_label_1
_geom_torsion_atom_site_label_2
_geom_torsion_atom_site_label_3
_geom_torsion_atom_site_label_4
_geom_torsion
_geom_torsion_site_symmetry_1
_geom_torsion_site_symmetry_2
_geom_torsion_site_symmetry_3
_geom_torsion_site_symmetry_4
_geom_torsion_publ_flag
Dy1 O1 C1 C2 95.5(16) . . . . ?
Dy1 O1 C1 C6 -82.6(17) . . . . ?
Dy1 O1S C1S' C2S' 153.4(14) . . . . ?
Dy1 O1S C4S' C3S' -155.8(16) . . . . ?
Dy1 O1S C1S C2S 177.1(8) . . . . ?
Dy1 O1S C4S C3S -177.6(8) . . . . ?
Dy1 O2 C13 C14 -32(2) . . . . ?
Dy1 O2 C13 C18 149.8(17) . . . . ?
Dy1 O2S C8S C7S 174.8(6) . . . . ?
Dy1 O2S C5S C6S -175.8(13) . . . . ?
Dy1 O2S C5S' C6S' -175.1(15) . . . . ?
Dy1 O3S C9S C10S -157(3) . . . . ?
Dy1 O3S C12S C11S 144(3) . . . . ?
Dy1 O3S C9S' C10X 175.6(7) . . . . ?
Dy1 O3S C12X C11X 169.7(9) . . . . ?
Dy1 O4S C13S C14S -132(2) . . . . ?
Dy1 O4S C16S C15S 139(3) . . . . ?
Dy1 O4S C13X C14X -144.9(7) . . . . ?
Dy1 O4S C16X C15X 159.8(9) . . . . ?
Dy1 O5S C17S C18S 178.1(9) . . . . ?
Dy1 O5S C20S C19S -160.7(12) . . . . ?
Dy1 O5S C17X C18X -172.5(15) . . . . ?
Dy1 O5S C20X C19X 166(2) . . . . ?
F1 C2 C3 F2 -1.9(10) . . . . ?
F1 C2 C3 C4 -179.5(6) . . . . ?
F2 C3 C4 C5 -177.2(6) . . . . ?
F2 C3 C4 C7 2.8(10) . . . . ?
F3 C5 C6 F4 -1.2(11) . . . . ?
F3 C5 C6 C1 -179.7(7) . . . . ?
F5 C8 C9 F6 -0.5(11) . . . . ?
F5 C8 C9 C10 176.9(7) . . . . ?
F6 C9 C10 F7 -2.5(12) . . . . ?
F6 C9 C10 C11 178.3(7) . . . . ?
F7 C10 C11 F8 -0.9(13) . . . . ?
F7 C10 C11 C12 -178.3(7) . . . . ?
F8 C11 C12 F9 0.1(11) . . . . ?
F8 C11 C12 C7 -179.1(7) . . . . ?
F10 C14 C15 F11 1.0(10) . . . . ?
F10 C14 C15 C16 -179.1(7) . . . . ?
F11 C15 C16 C17 -178.6(6) . . . . ?
F11 C15 C16 C19 2.2(11) . . . . ?
F12 C17 C18 F13 0.2(10) . . . . ?
F12 C17 C18 C13 178.5(6) . . . . ?
F14 C20 C21 F15 0.4(13) . . . . ?
F14 C20 C21 C22 -178.5(8) . . . . ?
F15 C21 C22 F16 -0.6(14) . . . . ?
F15 C21 C22 C23 -179.7(8) . . . . ?
F16 C22 C23 F17 0.2(13) . . . . ?
F16 C22 C23 C24 -178.7(7) . . . . ?
F17 C23 C24 F18 -1.4(11) . . . . ?
F17 C23 C24 C19 -178.1(7) . . . . ?
O1 C1 C2 F1 2.3(11) . . . . ?
O1 C1 C2 C3 -177.3(7) . . . . ?
O1 C1 C6 F4 -2.8(11) . . . . ?
O1 C1 C6 C5 175.8(7) . . . . ?
O1S C1S' C2S' C3S' -9(4) . . . . ?
O1S C1S C2S C3S 9.5(18) . . . . ?
O2 C13 C14 F10 -1.5(10) . . . . ?
O2 C13 C14 C15 178.1(7) . . . . ?
O2 C13 C18 F13 -0.4(10) . . . . ?
O2 C13 C18 C17 -178.6(6) . . . . ?
O2S C5S C6S C7S -6(2) . . . . ?
O2S C5S' C6S' C7S 6(2) . . . . ?
O3S C9S C10S C11S 15(7) . . . . ?
O3S C9S' C10X C11X 17.9(14) . . . . ?
O4S C13S C14S C15S -28(4) . . . . ?
O4S C13X C14X C15X -33.6(13) . . . . ?
O5S C17S C18S C19S -13.1(18) . . . . ?
O5S C17X C18X C19X 6(3) . . . . ?
C1 C2 C3 F2 177.7(6) . . . . ?
C1 C2 C3 C4 0.1(11) . . . . ?
C2 C1 C6 F4 179.0(6) . . . . ?
C2 C1 C6 C5 -2.4(11) . . . . ?
C2 C3 C4 C5 0.4(10) . . . . ?
C2 C3 C4 C7 -179.6(7) . . . . ?
C3 C4 C5 F3 -179.1(6) . . . . ?
C3 C4 C5 C6 -2.0(11) . . . . ?
C3 C4 C7 C8 53.9(10) . . . . ?
C3 C4 C7 C12 -126.8(8) . . . . ?
C4 C5 C6 F4 -178.3(6) . . . . ?
C4 C5 C6 C1 3.2(12) . . . . ?
C4 C7 C8 F5 1.8(11) . . . . ?
C4 C7 C8 C9 -179.3(7) . . . . ?
C4 C7 C12 F9 2.0(10) . . . . ?
C4 C7 C12 C11 -178.8(7) . . . . ?
C5 C4 C7 C8 -126.1(8) . . . . ?
C5 C4 C7 C12 53.2(10) . . . . ?
C6 C1 C2 F1 -179.5(6) . . . . ?
C6 C1 C2 C3 0.8(11) . . . . ?
C7 C4 C5 F3 0.9(10) . . . . ?
C7 C4 C5 C6 178.0(7) . . . . ?
C7 C8 C9 F6 -179.4(7) . . . . ?
C7 C8 C9 C10 -2.0(12) . . . . ?
C8 C7 C12 F9 -178.7(6) . . . . ?
C8 C7 C12 C11 0.5(11) . . . . ?
C8 C9 C10 F7 -179.9(7) . . . . ?
C8 C9 C10 C11 0.8(13) . . . . ?
C8S O2S C5S C6S 15.6(19) . . . . ?
C8S O2S C5S' C6S' -16(2) . . . . ?
C8S C7S C6S C5S -5(2) . . . . ?
C8S C7S C6S' C5S' 7(2) . . . . ?
C9 C10 C11 F8 178.4(7) . . . . ?
C9 C10 C11 C12 1.0(13) . . . . ?
C10 C11 C12 F9 177.6(7) . . . . ?
C10 C11 C12 C7 -1.6(12) . . . . ?
C12 C7 C8 F5 -177.5(6) . . . . ?
C12 C7 C8 C9 1.3(11) . . . . ?
C13 C14 C15 F11 -178.5(7) . . . . ?
C13 C14 C15 C16 1.3(12) . . . . ?
C14 C13 C18 F13 -178.7(6) . . . . ?
C14 C13 C18 C17 3.1(10) . . . . ?
C14 C15 C16 C17 1.6(11) . . . . ?
C14 C15 C16 C19 -177.6(7) . . . . ?
C15 C16 C17 F12 179.2(6) . . . . ?
C15 C16 C17 C18 -2.1(11) . . . . ?
C15 C16 C19 C20 62.6(10) . . . . ?
C15 C16 C19 C24 -115.0(9) . . . . ?
C16 C17 C18 F13 -178.5(6) . . . . ?
C16 C17 C18 C13 -0.3(11) . . . . ?
C16 C19 C20 F14 1.8(12) . . . . ?
C16 C19 C20 C21 -176.7(8) . . . . ?
C16 C19 C24 F18 -0.4(11) . . . . ?
C16 C19 C24 C23 176.2(7) . . . . ?
C17 C16 C19 C20 -116.5(9) . . . . ?
C17 C16 C19 C24 65.9(10) . . . . ?
C18 C13 C14 F10 176.9(6) . . . . ?
C18 C13 C14 C15 -3.5(11) . . . . ?
C19 C16 C17 F12 -1.7(11) . . . . ?
C19 C16 C17 C18 177.1(7) . . . . ?
C19 C20 C21 F15 179.0(8) . . . . ?
C19 C20 C21 C22 0.1(14) . . . . ?
C20 C19 C24 F18 -178.2(7) . . . . ?
C20 C19 C24 C23 -1.5(12) . . . . ?
C20 C21 C22 F16 178.3(8) . . . . ?
C20 C21 C22 C23 -0.8(15) . . . . ?
C21 C22 C23 F17 179.4(8) . . . . ?
C21 C22 C23 C24 0.4(14) . . . . ?
C22 C23 C24 F18 177.5(7) . . . . ?
C22 C23 C24 C19 0.9(13) . . . . ?
C24 C19 C20 F14 179.6(7) . . . . ?
C24 C19 C20 C21 1.1(12) . . . . ?
C1S' O1S C4S' C3S' -18(2) . . . . ?
C1S' C2S' C3S' C4S' -3(4) . . . . ?
C2S' C3S' C4S' O1S 14(4) . . . . ?
C4S' O1S C1S' C2S' 16(2) . . . . ?
C5S O2S C8S C7S -18.5(13) . . . . ?
C6S C7S C8S O2S 14.7(14) . . . . ?
C9S O3S C12S C11S -30(4) . . . . ?
C9S C10S C11S C12S -36(7) . . . . ?
C10S C11S C12S O3S 39(5) . . . . ?
C12S O3S C9S C10S 17(5) . . . . ?
C13S O4S C16S C15S -31(5) . . . . ?
C13S C14S C15S C16S 14(7) . . . . ?
C14S C15S C16S O4S 9(7) . . . . ?
C16S O4S C13S C14S 38(4) . . . . ?
C17S O5S C20S C19S 26.3(16) . . . . ?
C17S C18S C19S C20S 29(2) . . . . ?
C18S C19S C20S O5S -34.0(19) . . . . ?
C20S O5S C17S C18S -9.2(15) . . . . ?
C1S O1S C4S C3S 11.9(13) . . . . ?
C1S C2S C3S C4S -2(2) . . . . ?
C2S C3S C4S O1S -7(2) . . . . ?
C4S O1S C1S C2S -13.4(13) . . . . ?
C5S' O2S C8S C7S 20.2(13) . . . . ?
C6S' C7S C8S O2S -16.8(14) . . . . ?
C9S' O3S C12X C11X -9.9(13) . . . . ?
C9S' C10X C11X C12X -23.6(15) . . . . ?
C10X C11X C12X O3S 21.1(15) . . . . ?
C12X O3S C9S' C10X -4.8(12) . . . . ?
C13X O4S C16X C15X -14.5(14) . . . . ?
C13X C14X C15X C16X 24.8(17) . . . . ?
C14X C15X C16X O4S -7.6(18) . . . . ?
C16X O4S C13X C14X 29.4(11) . . . . ?
C17X O5S C20X C19X -5(3) . . . . ?
C17X C18X C19X C20X -10(4) . . . . ?
C18X C19X C20X O5S 9(4) . . . . ?
C20X O5S C17X C18X -1(3) . . . . ?
O6S C21S C22S C23S -10.5(17) . . . . ?
C21S O6S C24S C23S -23.8(13) . . . . ?
C21S C22S C23S C24S -4.0(16) . . . . ?
C22S C23S C24S O6S 16.9(14) . . . . ?
C24S O6S C21S C22S 21.5(15) . . . . ?
C25 C26 C27 C28 1.3(13) . . . . ?
C26 C25 C30 C29 -2.1(12) . . . . ?
C26 C25 B1 C31 111.9(8) . . . . ?
C26 C25 B1 C37 -126.3(8) . . . . ?
C26 C25 B1 C43 -5.8(11) . . . . ?
C26 C27 C28 C29 -3.0(13) . . . . ?
C27 C28 C29 C30 2.1(14) . . . . ?
C28 C29 C30 C25 0.5(14) . . . . ?
C30 C25 C26 C27 1.2(12) . . . . ?
C30 C25 B1 C31 -65.7(9) . . . . ?
C30 C25 B1 C37 56.1(10) . . . . ?
C30 C25 B1 C43 176.6(7) . . . . ?
C31 C32 C33 C34 0.6(13) . . . . ?
C32 C31 C36 C35 -0.4(12) . . . . ?
C32 C31 B1 C25 -171.3(7) . . . . ?
C32 C31 B1 C37 67.0(9) . . . . ?
C32 C31 B1 C43 -51.8(10) . . . . ?
C32 C33 C34 C35 -0.8(13) . . . . ?
C33 C34 C35 C36 0.4(13) . . . . ?
C34 C35 C36 C31 0.2(13) . . . . ?
C36 C31 C32 C33 0.0(12) . . . . ?
C36 C31 B1 C25 10.0(11) . . . . ?
C36 C31 B1 C37 -111.7(9) . . . . ?
C36 C31 B1 C43 129.5(8) . . . . ?
C37 C38 C39 C40 1.3(12) . . . . ?
C38 C37 C42 C41 -2.2(12) . . . . ?
C38 C37 B1 C25 -132.0(8) . . . . ?
C38 C37 B1 C31 -9.9(11) . . . . ?
C38 C37 B1 C43 107.2(8) . . . . ?
C38 C39 C40 C41 -3.1(12) . . . . ?
C39 C40 C41 C42 2.3(13) . . . . ?
C40 C41 C42 C37 0.4(13) . . . . ?
C42 C37 C38 C39 1.4(11) . . . . ?
C42 C37 B1 C25 50.0(10) . . . . ?
C42 C37 B1 C31 172.1(7) . . . . ?
C42 C37 B1 C43 -70.8(9) . . . . ?
C43 C44 C45 C46 -2.1(16) . . . . ?
C44 C43 C48 C47 -0.1(12) . . . . ?
C44 C43 B1 C25 -102.9(10) . . . . ?
C44 C43 B1 C31 137.1(9) . . . . ?
C44 C43 B1 C37 17.9(11) . . . . ?
C44 C45 C46 C47 2.4(15) . . . . ?
C45 C46 C47 C48 -1.7(15) . . . . ?
C46 C47 C48 C43 0.6(14) . . . . ?
C48 C43 C44 C45 0.9(13) . . . . ?
C48 C43 B1 C25 72.1(9) . . . . ?
C48 C43 B1 C31 -47.8(10) . . . . ?
C48 C43 B1 C37 -167.1(7) . . . . ?
B1 C25 C26 C27 -176.5(7) . . . . ?
B1 C25 C30 C29 175.7(8) . . . . ?
B1 C31 C32 C33 -178.9(8) . . . . ?
B1 C31 C36 C35 178.4(8) . . . . ?
B1 C37 C38 C39 -176.8(7) . . . . ?
B1 C37 C42 C41 176.1(8) . . . . ?
B1 C43 C44 C45 176.1(9) . . . . ?
B1 C43 C48 C47 -175.7(8) . . . . ?
O6X C25X C26X C27X 17(4) . . . . ?
C25X O6X C28X C27X 18(2) . . . . ?
C25X C26X C27X C28X -5(3) . . . . ?
C26X C27X C28X O6X -9(2) . . . . ?
C28X O6X C25X C26X -23(3) . . . . ?
O7S C53 C54 O7S -49(2) . . . 3_765 ?
C54 O7S C53 C54 46(2) 3_765 . . . ?
O6S' C25S C26S C27S 24(6) . . . . ?
C25S O6S' C28S C27S -13(5) . . . . ?
C25S C26S C27S C28S -29(4) . . . . ?
C26S C27S C28S O6S' 24(3) . . . . ?
C28S O6S' C25S C26S -4(6) . . . . ?
